data_7706337
loop_
_publ_author_name
'Deorukhkar, Neel'
'Besnard, C\'eline'
'Gu\'en\'ee, Laure'
'Piguet, Claude'

_publ_section_title
;
 Tuning spin-crossover transition temperatures in non-symmetrical
 homoleptic meridional/facial [Fe(didentate)<sub>3</sub>]<sup>2+</sup>
 complexes: what for and who cares about it?
;
_journal_issue 4
_journal_name_full 'Dalton transactions (Cambridge, England : 2003)'
_journal_page_first 1206
_journal_page_last 1223
_journal_paper_doi 10.1039/d0dt03828h
_journal_volume 50
_journal_year 2021
_chemical_formula_moiety '2(C36 H30 N12 Ni), 2.96(Cl O4), 1.04(F6 P)'
_chemical_formula_sum 'C72 H60 Cl2.96 F6.24 N24 Ni2 O11.84 P1.04'
_chemical_formula_weight 1824.00
_space_group_crystal_system monoclinic
_space_group_IT_number 14
_space_group_name_Hall '-P 2yn'
_space_group_name_H-M_alt 'P 1 21/n 1'
_atom_sites_solution_hydrogens geom
_atom_sites_solution_primary dual
_audit_creation_date 2020-07-07
_audit_creation_method
;
Olex2 1.3
(compiled 2020.06.28 svn.raecde09e for OlexSys, GUI svn.r6132)
;
_audit_update_record
;
2020-10-30 deposited with the CCDC.	2020-12-15 downloaded from the CCDC.
;
_cell_angle_alpha 90
_cell_angle_beta 98.5966(14)
_cell_angle_gamma 90
_cell_formula_units_Z 4
_cell_length_a 18.9538(2)
_cell_length_b 21.5853(3)
_cell_length_c 19.0060(3)
_cell_measurement_reflns_used 30735
_cell_measurement_temperature 120.01(12)
_cell_measurement_theta_max 71.2480
_cell_measurement_theta_min 3.0430
_cell_volume 7688.44(18)
_computing_cell_refinement 'CrysAlisPro 1.171.41.53a (Rigaku OD, 2020)'
_computing_data_collection 'CrysAlisPro 1.171.41.53a (Rigaku OD, 2020)'
_computing_data_reduction 'CrysAlisPro 1.171.41.53a (Rigaku OD, 2020)'
_computing_molecular_graphics 'Olex2 1.3 (Dolomanov et al., 2009)'
_computing_publication_material 'Olex2 1.3 (Dolomanov et al., 2009)'
_computing_structure_refinement 'SHELXL 2018/3 (Sheldrick, 2015)'
_computing_structure_solution 'SHELXT  (Sheldrick, 2015)'
_diffrn_ambient_environment N~2~
_diffrn_ambient_temperature 120.01(12)
_diffrn_detector 'Hybrid Pixel Array Detector'
_diffrn_detector_area_resol_mean 10.0000
_diffrn_detector_type HyPix-Arc
_diffrn_measured_fraction_theta_full 0.999
_diffrn_measured_fraction_theta_max 0.979
_diffrn_measurement_details
;
List of Runs (angles in degrees, time in seconds):

  # Type    Start    End  Width  t~exp~   \w     \q     \k     \f   Frames
#--------------------------------------------------------------------------
  1  \w    -85.00 -24.00   0.50   25.00    --  -52.43   0.00-180.00  122
  2  \w    -80.00 -24.00   0.50   25.00    --  -52.43   0.00 120.00  112
  3  \w    -75.00 -38.00   0.50   25.00    --  -52.43 125.00  30.00   74
  4  \w    -66.00 -40.00   0.50   25.00    --  -52.43 125.00 -90.00   52
  5  \w    -76.00 -36.00   0.50   25.00    --  -52.43 125.00 -30.00   80
  6  \w    -62.00 -35.00   0.50   25.00    --  -52.43 125.00 120.00   54
  7  \w    -79.00 -18.00   0.50   25.00    --  -52.43   0.00  60.00  122
  8  \w    -60.00 -26.00   0.50   25.00    --  -52.43 -15.00-120.00   68
  9  \w     39.00  68.00   0.50   25.00    --   68.73-125.00-180.00   58
 10  \w     47.00  73.00   0.50   25.00    --   68.73-125.00  30.00   52
 11  \w     43.00  69.00   0.50   25.00    --   68.73-125.00 120.00   52
 12  \w     37.00  79.00   0.50   25.00    --   68.73-125.00  60.00   84
 13  \w     48.00 109.00   0.50   25.00    --   68.73  15.00-120.00  122
 14  \w     37.00  75.00   0.50   25.00    --   68.73-125.00 -30.00   76
 15  \w     55.00  89.00   0.50   25.00    --   68.73-125.00   0.00   68
 16  \w     54.00  80.00   0.50   25.00    --   68.73-125.00-150.00   52
 17  \w     69.00  94.00   0.50   25.00    --   69.88-125.00  60.00   50
 18  \w     37.00 104.00   0.50   25.00    --   69.88   0.00-150.00  134
 19  \w     41.00  79.00   0.50   25.00    --   69.88-125.00  30.00   76
 20  \w     65.00 103.00   0.50   25.00    --   69.88  15.00 -90.00   76
 21  \w     37.00  95.00   0.50   25.00    --   69.88-125.00  90.00  116
 22  \w     47.00  72.00   0.50   25.00    --   69.88-125.00 120.00   50
 23  \w     54.00  87.00   0.50   25.00    --   69.88  15.00-180.00   66
 24  \w     41.00  89.00   0.50   25.00    --   69.88   0.00  90.00   96
 25  \w     48.00 112.00   0.50   25.00    --   69.88  15.00 120.00  128
;
_diffrn_measurement_device 'four-circle diffractometer'
_diffrn_measurement_device_type 'XtaLAB Synergy, Dualflex, HyPix-Arc'
_diffrn_measurement_method '\w scans'
_diffrn_orient_matrix_type 'CrysAlisPro convention (1999,Acta A55,543-557)'
_diffrn_orient_matrix_UB_11 -0.0357917000
_diffrn_orient_matrix_UB_12 0.0610736000
_diffrn_orient_matrix_UB_13 0.0172936000
_diffrn_orient_matrix_UB_21 -0.0230488000
_diffrn_orient_matrix_UB_22 0.0118839000
_diffrn_orient_matrix_UB_23 -0.0800421000
_diffrn_orient_matrix_UB_31 -0.0702612000
_diffrn_orient_matrix_UB_32 -0.0350962000
_diffrn_orient_matrix_UB_33 0.0031648000
_diffrn_radiation_monochromator mirror
_diffrn_radiation_probe x-ray
_diffrn_radiation_type 'Cu K\a'
_diffrn_radiation_wavelength 1.54184
_diffrn_reflns_av_R_equivalents 0.0279
_diffrn_reflns_av_unetI/netI 0.0249
_diffrn_reflns_Laue_measured_fraction_full 0.999
_diffrn_reflns_Laue_measured_fraction_max 0.979
_diffrn_reflns_limit_h_max 19
_diffrn_reflns_limit_h_min -23
_diffrn_reflns_limit_k_max 26
_diffrn_reflns_limit_k_min -25
_diffrn_reflns_limit_l_max 23
_diffrn_reflns_limit_l_min -21
_diffrn_reflns_number 67327
_diffrn_reflns_point_group_measured_fraction_full 0.999
_diffrn_reflns_point_group_measured_fraction_max 0.979
_diffrn_reflns_theta_full 67.684
_diffrn_reflns_theta_max 71.738
_diffrn_reflns_theta_min 3.071
_diffrn_source 'micro-focus sealed X-ray tube'
_diffrn_source_type 'PhotonJet (Cu) X-ray Source'
_exptl_absorpt_coefficient_mu 2.570
_exptl_absorpt_correction_T_max 1.000
_exptl_absorpt_correction_T_min 0.729
_exptl_absorpt_correction_type gaussian
_exptl_absorpt_process_details
;
CrysAlisPro 1.171.41.53a (Rigaku Oxford Diffraction, 2020)
Numerical absorption correction based on gaussian integration over
			a multifaceted crystal model
Empirical absorption correction using spherical harmonics,
 implemented in SCALE3 ABSPACK scaling algorithm.
;
_exptl_crystal_colour yellow
_exptl_crystal_colour_primary yellow
_exptl_crystal_density_diffrn 1.576
_exptl_crystal_description block
_exptl_crystal_F_000 3731
_exptl_crystal_size_max 0.092
_exptl_crystal_size_mid 0.073
_exptl_crystal_size_min 0.043
_refine_diff_density_max 1.121
_refine_diff_density_min -0.697
_refine_diff_density_rms 0.063
_refine_ls_extinction_method none
_refine_ls_goodness_of_fit_ref 1.048
_refine_ls_hydrogen_treatment constr
_refine_ls_matrix_type full
_refine_ls_number_parameters 1219
_refine_ls_number_reflns 14753
_refine_ls_number_restraints 980
_refine_ls_restrained_S_all 1.063
_refine_ls_R_factor_all 0.0635
_refine_ls_R_factor_gt 0.0536
_refine_ls_shift/su_max 0.001
_refine_ls_shift/su_mean 0.000
_refine_ls_structure_factor_coef Fsqd
_refine_ls_weighting_details 'w=1/[\s^2^(Fo^2^)+(0.0642P)^2^+10.9632P] where P=(Fo^2^+2Fc^2^)/3'
_refine_ls_weighting_scheme calc
_refine_ls_wR_factor_gt 0.1396
_refine_ls_wR_factor_ref 0.1454
_reflns_Friedel_coverage 0.000
_reflns_number_gt 12338
_reflns_number_total 14753
_reflns_threshold_expression 'I > 2\s(I)'
_cod_data_source_file d0dt03828h2.cif
_cod_data_source_block 10_NiL7
_cod_depositor_comments 'Adding full bibliography for 7706322--7706338.cif.'
_cod_original_cell_volume 7688.46(19)
_cod_database_code 7706337
_shelx_shelxl_version_number 2018/3
_chemical_oxdiff_formula 'C72 H60 Cl2.963 F6.225 N24 Ni2 O11.85 P1.037'
_shelx_space_group_comment
;
The symmetry employed for this shelxl refinement is uniquely defined
by the following loop, which should always be used as a source of
symmetry information in preference to the above space-group names.
They are only intended as comments.
;
_reflns_odcompleteness_completeness 99.84
_reflns_odcompleteness_iscentric 1
_reflns_odcompleteness_theta 68.13
_olex2_refinement_description
;
1. Fixed Uiso
 At 1.2 times of:
  All C(H) groups
 At 1.5 times of:
  All C(H,H,H) groups
2. Restrained distances
 O1-O2 \\sim O1-O3 \\sim O1-O4 \\sim O2-O3 \\sim O2-O4 \\sim O3-O4
 with sigma of 0.04
 Cl5-O17 \\sim Cl5-O18 \\sim Cl5-O20 \\sim Cl5-O19
 with sigma of 0.02
 F7-F10 \\sim F7-F11 \\sim F7-F8 \\sim F7-F9 \\sim F12-F8 \\sim F12-F9 \\sim
F12-F10 \\sim F12-F11 \\sim F8-F9
 \\sim F9-F11 \\sim F11-F10 \\sim F10-F8
 with sigma of 0.04
 P2-F9 \\sim P2-F7 \\sim P2-F8 \\sim P2-F10 \\sim P2-F11 \\sim P2-F12
 with sigma of 0.02
 O17-O20 \\sim O17-O19 \\sim O17-O18 \\sim O18-O19 \\sim O18-O20 \\sim O19-O20
 with sigma of 0.04
 P1-F1 \\sim P1-F2 \\sim P1-F5 \\sim P1-F4 \\sim P1-F3 \\sim P1-F6
 with sigma of 0.02
 F1-F2 \\sim F1-F3 \\sim F1-F4 \\sim F1-F5 \\sim F6-F2 \\sim F6-F3 \\sim F6-F4
\\sim F6-F5 \\sim F2-F3 \\sim F3-F4
 \\sim F4-F5 \\sim F5-F2
 with sigma of 0.04
 Cl4-O13 \\sim Cl4-O16 \\sim Cl4-O15 \\sim Cl4-O14
 with sigma of 0.02
 O13-O14 \\sim O13-O15 \\sim O13-O16 \\sim O14-O15 \\sim O14-O16 \\sim O15-O16
 with sigma of 0.04
 Cl1-O1 \\sim Cl1-O2 \\sim Cl1-O3 \\sim Cl1-O4
 with sigma of 0.02
 O5-O6 \\sim O5-O8 \\sim O5-O7 \\sim O6-O7 \\sim O6-O8 \\sim O7-O8
 with sigma of 0.04
 Cl2-O5 \\sim Cl2-O8 \\sim Cl2-O6 \\sim Cl2-O7
 with sigma of 0.02
3. Uiso/Uaniso restraints and constraints
Cl4 \\sim O13 \\sim O14 \\sim O15 \\sim O16 \\sim P2 \\sim F7 \\sim F8 \\sim F9
\\sim F10 \\sim F11 \\sim F12: within 2A with sigma of 0.04 and sigma for
terminal atoms of 0.08 within 2A
Cl5 \\sim O17 \\sim O18 \\sim O19 \\sim O20 \\sim P1 \\sim F1 \\sim F2 \\sim F3
\\sim F4 \\sim F5 \\sim F6: within 2A with sigma of 0.04 and sigma for terminal
atoms of 0.08 within 2A
Cl1 \\sim O1 \\sim O2 \\sim O3 \\sim O4 \\sim Cl2 \\sim O5 \\sim O6 \\sim O7
\\sim O8: within 2A with sigma of 0.04 and sigma for terminal atoms of 0.08
within 2A
Uanis(Cl4) = Uanis(P2)
Uanis(O14) = Uanis(F7)
Uanis(P1) = Uanis(Cl5)
Uanis(O18) = Uanis(F3)
4. Rigid body (RIGU) restrains
 P2, F7, F8, F9, F10, F11, F12
 with sigma for 1-2 distances of 0.004 and sigma for 1-3 distances of 0.004
 P1, F1, F2, F3, F4, F5, F6
 with sigma for 1-2 distances of 0.004 and sigma for 1-3 distances of 0.004
 Cl5, O17, O18, O19, O20
 with sigma for 1-2 distances of 0.004 and sigma for 1-3 distances of 0.004
 Cl4, O13, O14, O15, O16
 with sigma for 1-2 distances of 0.004 and sigma for 1-3 distances of 0.004
 Cl2, O5, O6, O7, O8
 with sigma for 1-2 distances of 0.004 and sigma for 1-3 distances of 0.004
 Cl1, O1, O2, O3, O4
 with sigma for 1-2 distances of 0.004 and sigma for 1-3 distances of 0.004
5. Others
 Sof(Cl2)=Sof(O5)=Sof(O6)=Sof(O7)=Sof(O8)=1-FVAR(1)
 Sof(Cl1)=Sof(O1)=Sof(O2)=Sof(O3)=Sof(O4)=FVAR(1)
 Sof(P1)=Sof(F1)=Sof(F2)=Sof(F3)=Sof(F4)=Sof(F5)=Sof(F6)=1-FVAR(2)
 Sof(Cl5)=Sof(O17)=Sof(O18)=Sof(O19)=Sof(O20)=FVAR(2)
 Sof(P2)=Sof(F7)=Sof(F8)=Sof(F9)=Sof(F10)=Sof(F11)=Sof(F12)=1-FVAR(3)
 Sof(Cl4)=Sof(O13)=Sof(O14)=Sof(O15)=Sof(O16)=FVAR(3)
6.a Aromatic/amide H refined with riding coordinates:
 C2(H2), C3(H3), C4(H4), C5(H5), C10(H10), C11(H11), C12(H12), C14(H14),
 C15(H15), C16(H16), C17(H17), C21(H21), C22(H22), C23(H23), C26(H26), C27(H27),
  C28(H28), C29(H29), C34(H34), C35(H35), C36(H36), C2B(H2B), C3B(H3B),
 C4B(H4B), C5B(H5B), C10B(H10B), C11B(H11B), C12B(H12B), C14B(H14B), C15B(H15B),
  C16B(H16B), C17B(H17B), C21B(H21B), C22B(H22B), C23B(H23B), C26B(H26B),
 C27B(H27B), C28B(H28B), C29B(H29B), C34B(H34B), C35B(H35B), C36B(H36B)
6.b Idealised Me refined as rotating group:
 C7(H7A,H7B,H7C), C24(H24A,H24B,H24C), C31(H31A,H31B,H31C), C7B(H7BA,H7BB,
 H7BC), C24B(H24D,H24E,H24F), C31B(H31D,H31E,H31F)
;
_smtbx_masks_void_probe_radius 1.2
_smtbx_masks_void_truncation_radius 1.2
_olex2_submission_special_instructions 'No special instructions were received'
_oxdiff_exptl_absorpt_empirical_details
;
Empirical correction (ABSPACK) includes:
- Absorption correction using spherical harmonics
- Frame scaling
;
_oxdiff_exptl_absorpt_empirical_full_max 1.117
_oxdiff_exptl_absorpt_empirical_full_min 0.897

loop_
_space_group_symop_operation_xyz
'x, y, z'
'-x+1/2, y+1/2, -z+1/2'
'-x, -y, -z'
'x-1/2, -y-1/2, z-1/2'

loop_
_atom_site_label
_atom_site_type_symbol
_atom_site_fract_x
_atom_site_fract_y
_atom_site_fract_z
_atom_site_U_iso_or_equiv
_atom_site_adp_type
_atom_site_occupancy
_atom_site_site_symmetry_order
_atom_site_calc_flag
_atom_site_refinement_flags_posn
_atom_site_refinement_flags_adp
_atom_site_refinement_flags_occupancy
_atom_site_disorder_assembly
_atom_site_disorder_group
Ni1 Ni 0.25795(2) 0.58464(2) 0.27761(2) 0.02986(12) Uani 1 1 d . . . . .
N1 N 0.23739(14) 0.58704(12) 0.16881(13) 0.0372(6) Uani 1 1 d . . . . .
N2 N 0.33736(13) 0.64624(11) 0.25204(13) 0.0341(5) Uani 1 1 d . . . . .
N3 N 0.18497(13) 0.51708(11) 0.29366(12) 0.0319(5) Uani 1 1 d . . . . .
N4 N 0.31907(13) 0.50312(11) 0.27597(13) 0.0334(5) Uani 1 1 d . . . . .
N5 N 0.28323(13) 0.59805(11) 0.38740(13) 0.0329(5) Uani 1 1 d . . . . .
N6 N 0.19281(13) 0.66147(11) 0.29344(14) 0.0354(5) Uani 1 1 d . . . . .
N7 N 0.25703(16) 0.62805(13) 0.06596(14) 0.0451(7) Uani 1 1 d . . . . .
N8 N 0.43938(14) 0.71043(12) 0.28055(17) 0.0442(7) Uani 1 1 d . . . . .
N9 N 0.16814(14) 0.42098(11) 0.33146(13) 0.0357(5) Uani 1 1 d . . . . .
N10 N 0.42467(15) 0.44763(13) 0.26308(16) 0.0467(7) Uani 1 1 d . . . . .
N11 N 0.28002(15) 0.66366(12) 0.47766(14) 0.0415(6) Uani 1 1 d . . . . .
N12 N 0.09838(17) 0.73345(16) 0.26011(19) 0.0606(9) Uani 1 1 d . . . . .
C1 C 0.19083(18) 0.55929(15) 0.11454(16) 0.0416(7) Uani 1 1 d . . . . .
C2 C 0.1411(2) 0.51261(17) 0.11615(18) 0.0520(9) Uani 1 1 d . . . . .
H2 H 0.133023 0.494494 0.159810 0.062 Uiso 1 1 calc R U . . .
C3 C 0.1035(2) 0.4933(2) 0.05206(19) 0.0621(11) Uani 1 1 d . . . . .
H3 H 0.068931 0.461353 0.051499 0.075 Uiso 1 1 calc R U . . .
C4 C 0.1156(3) 0.5201(2) -0.0121(2) 0.0692(12) Uani 1 1 d . . . . .
H4 H 0.088751 0.505873 -0.055284 0.083 Uiso 1 1 calc R U . . .
C5 C 0.1647(3) 0.5659(2) -0.0147(2) 0.0649(11) Uani 1 1 d . . . . .
H5 H 0.172246 0.583976 -0.058525 0.078 Uiso 1 1 calc R U . . .
C6 C 0.2032(2) 0.58515(16) 0.04982(17) 0.0473(8) Uani 1 1 d . . . . .
C7 C 0.2838(2) 0.66865(19) 0.0132(2) 0.0626(11) Uani 1 1 d . . . . .
H7A H 0.255789 0.661729 -0.033768 0.094 Uiso 1 1 calc R U . . .
H7B H 0.334067 0.659093 0.011414 0.094 Uiso 1 1 calc R U . . .
H7C H 0.279389 0.712054 0.027036 0.094 Uiso 1 1 calc R U . . .
C8 C 0.27610(17) 0.62709(13) 0.13764(16) 0.0368(7) Uani 1 1 d . . . . .
C9 C 0.33402(16) 0.66046(13) 0.18185(17) 0.0361(7) Uani 1 1 d . . . . .
C10 C 0.38358(18) 0.69982(14) 0.1596(2) 0.0450(8) Uani 1 1 d . . . . .
H10 H 0.381896 0.710518 0.110889 0.054 Uiso 1 1 calc R U . . .
C11 C 0.43619(17) 0.72314(14) 0.2118(2) 0.0463(8) Uani 1 1 d . . . . .
H11 H 0.471620 0.749490 0.197571 0.056 Uiso 1 1 calc R U . . .
C12 C 0.38865(15) 0.67310(13) 0.29710(18) 0.0369(7) Uani 1 1 d . . . . .
H12 H 0.389054 0.664741 0.346230 0.044 Uiso 1 1 calc R U . . .
C13 C 0.11656(15) 0.51342(13) 0.31197(14) 0.0317(6) Uani 1 1 d . . . . .
C14 C 0.06369(16) 0.55818(15) 0.31026(16) 0.0369(7) Uani 1 1 d . . . . .
H14 H 0.069781 0.598477 0.291986 0.044 Uiso 1 1 calc R U . . .
C15 C 0.00185(16) 0.54187(16) 0.33616(16) 0.0401(7) Uani 1 1 d . . . . .
H15 H -0.034969 0.571668 0.336601 0.048 Uiso 1 1 calc R U . . .
C16 C -0.00719(17) 0.48187(16) 0.36180(17) 0.0425(7) Uani 1 1 d . . . . .
H16 H -0.050047 0.472375 0.379830 0.051 Uiso 1 1 calc R U . . .
C17 C 0.04345(17) 0.43631(15) 0.36187(16) 0.0406(7) Uani 1 1 d . . . . .
H17 H 0.036396 0.395589 0.378468 0.049 Uiso 1 1 calc R U . . .
C18 C 0.10625(16) 0.45350(14) 0.33596(15) 0.0340(6) Uani 1 1 d . . . . .
C19 C 0.21294(16) 0.46093(13) 0.30527(15) 0.0329(6) Uani 1 1 d . . . . .
C20 C 0.28621(16) 0.45002(13) 0.29083(16) 0.0350(6) Uani 1 1 d . . . . .
C21 C 0.32183(18) 0.39420(15) 0.29192(19) 0.0449(8) Uani 1 1 d . . . . .
H21 H 0.299389 0.356476 0.301727 0.054 Uiso 1 1 calc R U . . .
C22 C 0.39164(19) 0.39527(15) 0.2781(2) 0.0488(8) Uani 1 1 d . . . . .
H22 H 0.417203 0.357334 0.279405 0.059 Uiso 1 1 calc R U . . .
C23 C 0.38551(17) 0.49890(14) 0.26189(17) 0.0396(7) Uani 1 1 d . . . . .
H23 H 0.407259 0.536277 0.249748 0.048 Uiso 1 1 calc R U . . .
C24 C 0.1791(2) 0.35561(14) 0.3507(2) 0.0480(8) Uani 1 1 d . . . . .
H24A H 0.179383 0.330877 0.307546 0.072 Uiso 1 1 calc R U . . .
H24B H 0.140430 0.341429 0.375705 0.072 Uiso 1 1 calc R U . . .
H24C H 0.224891 0.350785 0.381896 0.072 Uiso 1 1 calc R U . . .
C25 C 0.33211(16) 0.57805(15) 0.44395(16) 0.0382(7) Uani 1 1 d . . . . .
C26 C 0.37719(18) 0.52629(17) 0.4522(2) 0.0493(8) Uani 1 1 d . . . . .
H26 H 0.378165 0.497327 0.414757 0.059 Uiso 1 1 calc R U . . .
C27 C 0.4198(2) 0.5192(2) 0.5165(2) 0.0615(11) Uani 1 1 d . . . . .
H27 H 0.449261 0.483475 0.524185 0.074 Uiso 1 1 calc R U . . .
C28 C 0.4213(2) 0.5625(2) 0.5711(2) 0.0659(11) Uani 1 1 d . . . . .
H28 H 0.453814 0.556804 0.613803 0.079 Uiso 1 1 calc R U . . .
C29 C 0.3770(2) 0.6134(2) 0.56480(19) 0.0595(10) Uani 1 1 d . . . . .
H29 H 0.377592 0.642733 0.602155 0.071 Uiso 1 1 calc R U . . .
C30 C 0.33136(18) 0.61953(16) 0.50083(17) 0.0425(7) Uani 1 1 d . . . . .
C31 C 0.2654(2) 0.71774(18) 0.5199(2) 0.0607(10) Uani 1 1 d . . . . .
H31A H 0.224126 0.709170 0.543835 0.091 Uiso 1 1 calc R U . . .
H31B H 0.255195 0.753670 0.488490 0.091 Uiso 1 1 calc R U . . .
H31C H 0.307145 0.726518 0.555521 0.091 Uiso 1 1 calc R U . . .
C32 C 0.25273(16) 0.64824(13) 0.41061(16) 0.0341(6) Uani 1 1 d . . . . .
C33 C 0.19598(16) 0.67970(14) 0.36271(17) 0.0373(7) Uani 1 1 d . . . . .
C34 C 0.14751(19) 0.72200(16) 0.3822(2) 0.0513(9) Uani 1 1 d . . . . .
H34 H 0.147109 0.732950 0.430548 0.062 Uiso 1 1 calc R U . . .
C35 C 0.0999(2) 0.74743(18) 0.3280(2) 0.0609(11) Uani 1 1 d . . . . .
H35 H 0.066222 0.776654 0.340189 0.073 Uiso 1 1 calc R U . . .
C36 C 0.14551(17) 0.69007(16) 0.2465(2) 0.0453(8) Uani 1 1 d . . . . .
H36 H 0.144643 0.678869 0.198045 0.054 Uiso 1 1 calc R U . . .
Ni1B Ni 0.70609(2) 0.45402(2) 0.22601(2) 0.02788(12) Uani 1 1 d . . . . .
N1B N 0.74713(12) 0.45633(10) 0.33331(12) 0.0281(5) Uani 1 1 d . . . . .
N2B N 0.63665(12) 0.51649(10) 0.26705(12) 0.0303(5) Uani 1 1 d . . . . .
N3B N 0.77760(13) 0.38805(11) 0.20502(12) 0.0309(5) Uani 1 1 d . . . . .
N4B N 0.64816(13) 0.37296(10) 0.23480(12) 0.0306(5) Uani 1 1 d . . . . .
N5B N 0.66253(13) 0.46712(11) 0.11922(12) 0.0330(5) Uani 1 1 d . . . . .
N6B N 0.76427(13) 0.53190(11) 0.19759(13) 0.0320(5) Uani 1 1 d . . . . .
N7B N 0.76297(13) 0.51340(11) 0.43247(12) 0.0323(5) Uani 1 1 d . . . . .
N8B N 0.53463(13) 0.58192(11) 0.26003(15) 0.0400(6) Uani 1 1 d . . . . .
N9B N 0.79950(14) 0.28915(12) 0.18210(13) 0.0392(6) Uani 1 1 d . . . . .
N10B N 0.54712(15) 0.31687(12) 0.25984(16) 0.0448(6) Uani 1 1 d . . . . .
N11B N 0.66619(15) 0.51730(12) 0.01685(13) 0.0405(6) Uani 1 1 d . . . . .
N12B N 0.84774(15) 0.61453(12) 0.22090(15) 0.0434(6) Uani 1 1 d . . . . .
C1B C 0.80228(14) 0.43013(12) 0.37981(14) 0.0271(5) Uani 1 1 d . . . . .
C2B C 0.84357(15) 0.37690(13) 0.37478(14) 0.0301(6) Uani 1 1 d . . . . .
H2B H 0.836937 0.351836 0.333231 0.036 Uiso 1 1 calc R U . . .
C3B C 0.89407(15) 0.36223(14) 0.43220(15) 0.0334(6) Uani 1 1 d . . . . .
H3B H 0.922721 0.326375 0.429975 0.040 Uiso 1 1 calc R U . . .
C4B C 0.90443(16) 0.39903(15) 0.49429(16) 0.0379(7) Uani 1 1 d . . . . .
H4B H 0.939980 0.387396 0.532682 0.046 Uiso 1 1 calc R U . . .
C5B C 0.86451(16) 0.45109(15) 0.50057(15) 0.0362(6) Uani 1 1 d . . . . .
H5B H 0.871491 0.475862 0.542351 0.043 Uiso 1 1 calc R U . . .
C6B C 0.81307(15) 0.46592(13) 0.44256(15) 0.0309(6) Uani 1 1 d . . . . .
C7B C 0.76018(18) 0.56429(15) 0.48325(17) 0.0434(7) Uani 1 1 d . . . . .
H7BA H 0.720233 0.557599 0.509686 0.065 Uiso 1 1 calc R U . . .
H7BB H 0.753523 0.603638 0.457391 0.065 Uiso 1 1 calc R U . . .
H7BC H 0.804928 0.565587 0.516562 0.065 Uiso 1 1 calc R U . . .
C8B C 0.72457(15) 0.50457(12) 0.36718(14) 0.0293(6) Uani 1 1 d . . . . .
C9B C 0.66051(15) 0.53788(13) 0.33323(15) 0.0319(6) Uani 1 1 d . . . . .
C10B C 0.62370(17) 0.58309(14) 0.36360(17) 0.0384(7) Uani 1 1 d . . . . .
H10B H 0.640877 0.599597 0.409293 0.046 Uiso 1 1 calc R U . . .
C11B C 0.56021(17) 0.60348(14) 0.32430(19) 0.0423(7) Uani 1 1 d . . . . .
H11B H 0.533708 0.634444 0.344421 0.051 Uiso 1 1 calc R U . . .
C12B C 0.57507(16) 0.53965(13) 0.23398(17) 0.0356(6) Uani 1 1 d . . . . .
H12B H 0.558541 0.524556 0.187485 0.043 Uiso 1 1 calc R U . . .
C13B C 0.84747(16) 0.38382(14) 0.19190(14) 0.0345(6) Uani 1 1 d . . . . .
C14B C 0.90104(17) 0.42863(16) 0.19423(16) 0.0403(7) Uani 1 1 d . . . . .
H14B H 0.892639 0.470764 0.204793 0.048 Uiso 1 1 calc R U . . .
C15B C 0.96695(18) 0.40850(19) 0.18035(17) 0.0482(8) Uani 1 1 d . . . . .
H15B H 1.004654 0.437680 0.181716 0.058 Uiso 1 1 calc R U . . .
C16B C 0.9798(2) 0.3472(2) 0.16452(19) 0.0545(9) Uani 1 1 d . . . . .
H16B H 1.025850 0.335789 0.154981 0.065 Uiso 1 1 calc R U . . .
C17B C 0.9282(2) 0.30248(19) 0.16221(19) 0.0526(9) Uani 1 1 d . . . . .
H17B H 0.937293 0.260597 0.151071 0.063 Uiso 1 1 calc R U . . .
C18B C 0.86114(17) 0.32167(15) 0.17714(16) 0.0398(7) Uani 1 1 d . . . . .
C19B C 0.75186(16) 0.33053(13) 0.20031(14) 0.0331(6) Uani 1 1 d . . . . .
C20B C 0.68075(16) 0.31951(13) 0.22040(14) 0.0334(6) Uani 1 1 d . . . . .
C21B C 0.64759(19) 0.26328(14) 0.22755(18) 0.0437(7) Uani 1 1 d . . . . .
H21B H 0.670166 0.225255 0.219164 0.052 Uiso 1 1 calc R U . . .
C22B C 0.58049(19) 0.26451(15) 0.24734(19) 0.0473(8) Uani 1 1 d . . . . .
H22B H 0.556928 0.226257 0.252292 0.057 Uiso 1 1 calc R U . . .
C23B C 0.58324(16) 0.36866(14) 0.25299(16) 0.0345(6) Uani 1 1 d . . . . .
H23B H 0.560444 0.406432 0.261963 0.041 Uiso 1 1 calc R U . . .
C24B C 0.7905(2) 0.22263(16) 0.1663(2) 0.0543(9) Uani 1 1 d . . . . .
H24D H 0.743188 0.215419 0.138732 0.081 Uiso 1 1 calc R U . . .
H24E H 0.794860 0.199239 0.210904 0.081 Uiso 1 1 calc R U . . .
H24F H 0.827282 0.208935 0.138623 0.081 Uiso 1 1 calc R U . . .
C25B C 0.61106(16) 0.44189(14) 0.06754(16) 0.0354(6) Uani 1 1 d . . . . .
C26B C 0.56253(18) 0.39350(15) 0.07013(17) 0.0433(7) Uani 1 1 d . . . . .
H26B H 0.560230 0.371838 0.113238 0.052 Uiso 1 1 calc R U . . .
C27B C 0.51797(19) 0.37802(16) 0.00829(18) 0.0468(8) Uani 1 1 d . . . . .
H27B H 0.484626 0.345255 0.009043 0.056 Uiso 1 1 calc R U . . .
C28B C 0.5211(2) 0.40980(17) -0.05562(19) 0.0519(9) Uani 1 1 d . . . . .
H28B H 0.489743 0.397926 -0.097201 0.062 Uiso 1 1 calc R U . . .
C29B C 0.5682(2) 0.45760(16) -0.05968(17) 0.0484(8) Uani 1 1 d . . . . .
H29B H 0.570233 0.479026 -0.102977 0.058 Uiso 1 1 calc R U . . .
C30B C 0.61297(18) 0.47311(14) 0.00336(16) 0.0400(7) Uani 1 1 d . . . . .
C31B C 0.6853(2) 0.56165(17) -0.03622(18) 0.0548(9) Uani 1 1 d . . . . .
H31D H 0.652438 0.556802 -0.080846 0.082 Uiso 1 1 calc R U . . .
H31E H 0.734223 0.553652 -0.044706 0.082 Uiso 1 1 calc R U . . .
H31F H 0.681938 0.603981 -0.018374 0.082 Uiso 1 1 calc R U . . .
C32B C 0.69389(16) 0.51156(13) 0.08671(15) 0.0341(6) Uani 1 1 d . . . . .
C33B C 0.75107(16) 0.54831(13) 0.12784(16) 0.0347(6) Uani 1 1 d . . . . .
C34B C 0.78894(19) 0.59610(15) 0.10234(18) 0.0442(7) Uani 1 1 d . . . . .
H34B H 0.782807 0.606345 0.053194 0.053 Uiso 1 1 calc R U . . .
C35B C 0.83617(19) 0.62823(16) 0.15189(19) 0.0480(8) Uani 1 1 d . . . . .
H35B H 0.861718 0.661919 0.135720 0.058 Uiso 1 1 calc R U . . .
C36B C 0.81174(16) 0.56593(14) 0.24021(17) 0.0366(6) Uani 1 1 d . . . . .
H36B H 0.820667 0.554344 0.288953 0.044 Uiso 1 1 calc R U . . .
Cl1 Cl 0.1975(4) 0.3363(3) 1.1297(3) 0.0529(12) Uani 0.371(7) 1 d D U P A 1
O1 O 0.2704(7) 0.3527(9) 1.1384(9) 0.095(5) Uani 0.371(7) 1 d D U P A 1
O2 O 0.1682(5) 0.3503(5) 1.0576(4) 0.082(3) Uani 0.371(7) 1 d D U P A 1
O3 O 0.1615(9) 0.3727(7) 1.1782(7) 0.049(3) Uani 0.371(7) 1 d D U P A 1
O4 O 0.1874(7) 0.2719(4) 1.1464(10) 0.116(6) Uani 0.371(7) 1 d D U P A 1
Cl2 Cl 0.1945(2) 0.32158(17) 1.1484(2) 0.0525(8) Uani 0.629(7) 1 d D U P A 2
O5 O 0.2522(5) 0.3417(5) 1.1133(6) 0.103(4) Uani 0.629(7) 1 d D U P A 2
O6 O 0.1470(3) 0.2861(3) 1.0981(3) 0.084(2) Uani 0.629(7) 1 d D U P A 2
O7 O 0.1542(7) 0.3699(6) 1.1738(7) 0.089(4) Uani 0.629(7) 1 d D U P A 2
O8 O 0.2228(3) 0.2819(2) 1.2056(3) 0.0591(13) Uani 0.629(7) 1 d D U P A 2
Cl3 Cl 0.35185(4) 0.30366(4) 0.86146(5) 0.04398(19) Uani 1 1 d . . . . .
O9 O 0.28608(13) 0.27128(12) 0.83902(13) 0.0512(6) Uani 1 1 d . . . . .
O10 O 0.34930(16) 0.36272(12) 0.82669(18) 0.0704(8) Uani 1 1 d . . . . .
O11 O 0.36098(16) 0.31089(15) 0.93685(15) 0.0697(8) Uani 1 1 d . . . . .
O12 O 0.40850(15) 0.26799(13) 0.84010(18) 0.0724(9) Uani 1 1 d . . . . .
Cl4 Cl 0.4154(4) 0.8004(3) 0.9538(4) 0.0484(8) Uani 0.535(5) 1 d D U P B 2
O13 O 0.4770(7) 0.7848(6) 0.9261(8) 0.064(3) Uani 0.535(5) 1 d D U P B 2
O14 O 0.4271(6) 0.8037(5) 1.0293(5) 0.089(2) Uani 0.535(5) 1 d D U P B 2
O15 O 0.3638(7) 0.7550(6) 0.9372(7) 0.084(4) Uani 0.535(5) 1 d D U P B 2
O16 O 0.3888(5) 0.8545(4) 0.9264(6) 0.112(4) Uani 0.535(5) 1 d D U P B 2
Cl5 Cl 0.1193(6) 0.8116(4) 1.0341(6) 0.0959(14) Uani 0.425(6) 1 d D U P C 1
O17 O 0.1197(13) 0.7736(8) 1.0921(7) 0.205(9) Uani 0.425(6) 1 d D U P C 1
O18 O 0.1285(19) 0.8763(8) 1.0481(18) 0.131(2) Uani 0.425(6) 1 d D U P C 1
O19 O 0.0483(11) 0.8101(13) 0.9906(11) 0.243(11) Uani 0.425(6) 1 d D U P C 1
O20 O 0.1671(14) 0.7892(11) 0.9907(14) 0.229(10) Uani 0.425(6) 1 d D U P C 1
P1 P 0.1236(5) 0.7924(3) 1.0372(4) 0.0959(14) Uani 0.575(6) 1 d D U P C 2
F1 F 0.1792(4) 0.7726(3) 1.1024(4) 0.114(2) Uani 0.575(6) 1 d D U P C 2
F2 F 0.0603(4) 0.7921(3) 1.0783(3) 0.101(2) Uani 0.575(6) 1 d D U P C 2
F3 F 0.1287(11) 0.8652(5) 1.0539(10) 0.131(2) Uani 0.575(6) 1 d D U P C 2
F4 F 0.1855(5) 0.8061(4) 0.9965(6) 0.126(3) Uani 0.575(6) 1 d D U P C 2
F5 F 0.1195(4) 0.7241(2) 1.0132(3) 0.117(2) Uani 0.575(6) 1 d D U P C 2
F6 F 0.0699(5) 0.8086(3) 0.9656(3) 0.111(2) Uani 0.575(6) 1 d D U P C 2
P2 P 0.4055(5) 0.8088(4) 0.9554(5) 0.0484(8) Uani 0.465(5) 1 d D U P B 1
F7 F 0.4466(6) 0.7765(5) 1.0273(5) 0.089(2) Uani 0.465(5) 1 d D U P B 1
F8 F 0.4286(3) 0.8733(3) 0.9902(3) 0.0754(17) Uani 0.465(5) 1 d D U P B 1
F9 F 0.4730(7) 0.8054(6) 0.9156(8) 0.076(3) Uani 0.465(5) 1 d D U P B 1
F10 F 0.3376(3) 0.8107(2) 0.9963(3) 0.0790(18) Uani 0.465(5) 1 d D U P B 1
F11 F 0.3773(6) 0.7441(4) 0.9251(6) 0.057(2) Uani 0.465(5) 1 d D U P B 1
F12 F 0.3619(4) 0.8469(3) 0.8914(3) 0.0639(17) Uani 0.465(5) 1 d D U P B 1

loop_
_atom_site_aniso_label
_atom_site_aniso_U_11
_atom_site_aniso_U_22
_atom_site_aniso_U_33
_atom_site_aniso_U_23
_atom_site_aniso_U_13
_atom_site_aniso_U_12
Ni1 0.0338(3) 0.0266(2) 0.0308(3) 0.00056(19) 0.01029(19) -0.00330(19)
N1 0.0473(14) 0.0352(13) 0.0310(13) 0.0016(10) 0.0119(11) -0.0074(11)
N2 0.0358(13) 0.0252(12) 0.0440(14) 0.0014(10) 0.0145(11) 0.0009(10)
N3 0.0367(13) 0.0332(13) 0.0270(12) -0.0002(10) 0.0092(10) -0.0053(10)
N4 0.0373(13) 0.0290(12) 0.0369(13) -0.0030(10) 0.0149(10) -0.0029(10)
N5 0.0358(13) 0.0303(12) 0.0343(13) -0.0007(10) 0.0106(10) -0.0019(10)
N6 0.0338(12) 0.0298(12) 0.0441(14) 0.0078(11) 0.0111(11) -0.0008(10)
N7 0.0637(18) 0.0392(15) 0.0354(14) 0.0101(11) 0.0173(13) -0.0011(13)
N8 0.0343(13) 0.0292(13) 0.072(2) 0.0013(13) 0.0164(13) -0.0005(11)
N9 0.0458(14) 0.0277(12) 0.0367(13) -0.0026(10) 0.0163(11) -0.0082(11)
N10 0.0438(15) 0.0374(15) 0.0632(18) -0.0038(13) 0.0228(13) 0.0009(12)
N11 0.0555(16) 0.0369(14) 0.0355(14) -0.0038(11) 0.0175(12) -0.0044(12)
N12 0.0530(18) 0.063(2) 0.070(2) 0.0230(17) 0.0212(16) 0.0210(16)
C1 0.0540(19) 0.0383(17) 0.0323(16) 0.0008(13) 0.0061(14) -0.0073(14)
C2 0.067(2) 0.055(2) 0.0327(17) 0.0032(15) 0.0033(15) -0.0181(18)
C3 0.078(3) 0.064(2) 0.0402(19) -0.0014(17) -0.0057(18) -0.025(2)
C4 0.097(3) 0.071(3) 0.0352(19) 0.0042(18) -0.007(2) -0.016(2)
C5 0.097(3) 0.063(2) 0.0333(18) 0.0073(17) 0.0053(19) -0.008(2)
C6 0.065(2) 0.0443(18) 0.0333(16) 0.0037(14) 0.0089(15) -0.0027(16)
C7 0.086(3) 0.061(2) 0.044(2) 0.0206(18) 0.0220(19) -0.010(2)
C8 0.0465(17) 0.0288(14) 0.0383(16) 0.0051(12) 0.0162(13) 0.0007(13)
C9 0.0407(16) 0.0254(14) 0.0461(17) 0.0038(12) 0.0192(13) 0.0021(12)
C10 0.0516(19) 0.0299(15) 0.059(2) 0.0074(14) 0.0258(16) 0.0031(14)
C11 0.0375(17) 0.0275(15) 0.079(3) 0.0047(15) 0.0251(17) -0.0013(13)
C12 0.0342(15) 0.0264(14) 0.0517(18) -0.0017(13) 0.0116(13) -0.0002(12)
C13 0.0364(15) 0.0357(15) 0.0236(13) -0.0027(11) 0.0062(11) -0.0097(12)
C14 0.0357(15) 0.0427(17) 0.0328(15) 0.0016(13) 0.0061(12) -0.0065(13)
C15 0.0336(15) 0.0500(19) 0.0369(16) -0.0042(14) 0.0060(12) -0.0050(14)
C16 0.0342(16) 0.0533(19) 0.0418(17) -0.0056(15) 0.0118(13) -0.0129(14)
C17 0.0473(18) 0.0392(16) 0.0376(16) -0.0039(13) 0.0142(13) -0.0175(14)
C18 0.0382(15) 0.0346(15) 0.0305(14) -0.0065(12) 0.0091(12) -0.0091(12)
C19 0.0417(16) 0.0287(14) 0.0304(14) -0.0036(11) 0.0120(12) -0.0051(12)
C20 0.0439(16) 0.0285(14) 0.0348(15) -0.0037(12) 0.0133(12) -0.0047(12)
C21 0.0505(19) 0.0293(15) 0.058(2) -0.0027(14) 0.0191(16) -0.0020(14)
C22 0.052(2) 0.0303(16) 0.068(2) -0.0023(15) 0.0206(17) 0.0013(14)
C23 0.0432(17) 0.0308(15) 0.0487(18) -0.0007(13) 0.0192(14) -0.0012(13)
C24 0.064(2) 0.0266(15) 0.060(2) -0.0010(14) 0.0298(18) -0.0073(15)
C25 0.0356(15) 0.0443(17) 0.0359(16) 0.0051(13) 0.0099(12) -0.0025(13)
C26 0.0457(18) 0.053(2) 0.051(2) 0.0099(16) 0.0144(15) 0.0060(16)
C27 0.046(2) 0.086(3) 0.054(2) 0.024(2) 0.0119(17) 0.010(2)
C28 0.056(2) 0.094(3) 0.046(2) 0.018(2) 0.0030(17) -0.002(2)
C29 0.072(3) 0.071(3) 0.0344(18) 0.0031(17) 0.0060(17) -0.013(2)
C30 0.0479(18) 0.0450(18) 0.0358(16) 0.0028(14) 0.0099(14) -0.0061(15)
C31 0.094(3) 0.048(2) 0.046(2) -0.0115(17) 0.030(2) -0.002(2)
C32 0.0384(15) 0.0292(14) 0.0379(16) 0.0006(12) 0.0163(12) -0.0018(12)
C33 0.0397(16) 0.0305(15) 0.0459(17) 0.0039(13) 0.0197(14) -0.0021(12)
C34 0.054(2) 0.0428(19) 0.063(2) 0.0068(16) 0.0271(18) 0.0084(16)
C35 0.053(2) 0.052(2) 0.085(3) 0.015(2) 0.032(2) 0.0198(18)
C36 0.0427(17) 0.0432(18) 0.052(2) 0.0115(15) 0.0126(15) 0.0088(14)
Ni1B 0.0330(2) 0.0239(2) 0.0265(2) 0.00131(18) 0.00370(18) 0.00133(18)
N1B 0.0331(12) 0.0245(11) 0.0269(11) 0.0015(9) 0.0054(9) 0.0014(9)
N2B 0.0304(12) 0.0248(11) 0.0360(13) 0.0047(9) 0.0058(10) 0.0016(9)
N3B 0.0367(12) 0.0312(12) 0.0243(11) -0.0003(9) 0.0023(9) 0.0058(10)
N4B 0.0376(13) 0.0252(11) 0.0280(12) 0.0019(9) 0.0015(10) 0.0012(10)
N5B 0.0403(13) 0.0293(12) 0.0283(12) 0.0039(9) 0.0017(10) -0.0022(10)
N6B 0.0363(13) 0.0275(12) 0.0327(12) 0.0001(10) 0.0069(10) -0.0004(10)
N7B 0.0375(13) 0.0310(12) 0.0291(12) -0.0047(10) 0.0070(10) 0.0021(10)
N8B 0.0358(13) 0.0263(12) 0.0584(17) 0.0075(12) 0.0088(12) 0.0025(10)
N9B 0.0502(15) 0.0324(13) 0.0338(13) -0.0036(10) 0.0024(11) 0.0123(12)
N10B 0.0475(16) 0.0341(14) 0.0522(17) 0.0032(12) 0.0050(13) -0.0077(12)
N11B 0.0571(16) 0.0351(13) 0.0293(13) 0.0046(10) 0.0059(11) -0.0043(12)
N12B 0.0455(15) 0.0344(14) 0.0506(16) -0.0026(12) 0.0086(12) -0.0063(12)
C1B 0.0302(13) 0.0258(13) 0.0256(13) 0.0026(10) 0.0046(10) -0.0010(11)
C2B 0.0356(14) 0.0274(13) 0.0274(13) -0.0001(11) 0.0052(11) 0.0003(11)
C3B 0.0361(15) 0.0321(15) 0.0319(15) 0.0036(12) 0.0048(12) 0.0028(12)
C4B 0.0392(16) 0.0437(17) 0.0296(15) 0.0041(13) 0.0012(12) 0.0008(13)
C5B 0.0386(16) 0.0420(17) 0.0274(14) -0.0030(12) 0.0033(12) -0.0017(13)
C6B 0.0329(14) 0.0330(14) 0.0278(14) -0.0004(11) 0.0075(11) -0.0018(11)
C7B 0.0475(18) 0.0432(18) 0.0397(17) -0.0165(14) 0.0074(14) 0.0032(14)
C8B 0.0340(14) 0.0253(13) 0.0296(14) -0.0007(11) 0.0081(11) 0.0014(11)
C9B 0.0356(15) 0.0249(13) 0.0362(15) 0.0019(11) 0.0090(12) 0.0006(11)
C10B 0.0416(16) 0.0309(15) 0.0434(17) -0.0013(13) 0.0086(13) 0.0050(13)
C11B 0.0402(17) 0.0302(15) 0.058(2) 0.0007(14) 0.0132(15) 0.0063(13)
C12B 0.0352(15) 0.0277(14) 0.0434(17) 0.0049(12) 0.0049(12) -0.0012(12)
C13B 0.0379(15) 0.0424(16) 0.0229(13) -0.0005(12) 0.0038(11) 0.0088(13)
C14B 0.0408(16) 0.0494(19) 0.0313(15) 0.0000(13) 0.0070(12) 0.0062(14)
C15B 0.0407(17) 0.070(2) 0.0342(17) 0.0031(16) 0.0057(13) 0.0058(16)
C16B 0.0459(19) 0.076(3) 0.0436(19) 0.0040(18) 0.0137(15) 0.0210(19)
C17B 0.053(2) 0.060(2) 0.046(2) -0.0036(16) 0.0085(16) 0.0261(18)
C18B 0.0453(17) 0.0456(18) 0.0284(15) -0.0022(13) 0.0047(12) 0.0143(14)
C19B 0.0429(16) 0.0304(14) 0.0246(13) -0.0004(11) 0.0005(11) 0.0070(12)
C20B 0.0450(16) 0.0290(14) 0.0241(13) 0.0015(11) -0.0019(12) 0.0032(12)
C21B 0.056(2) 0.0266(15) 0.0460(18) 0.0009(13) -0.0003(15) 0.0010(14)
C22B 0.054(2) 0.0308(16) 0.055(2) 0.0050(14) -0.0008(16) -0.0096(15)
C23B 0.0374(15) 0.0296(14) 0.0363(15) 0.0014(12) 0.0046(12) -0.0021(12)
C24B 0.069(2) 0.0375(18) 0.055(2) -0.0114(16) 0.0030(18) 0.0156(17)
C25B 0.0410(16) 0.0321(15) 0.0314(15) 0.0011(12) -0.0006(12) 0.0025(12)
C26B 0.0505(19) 0.0403(17) 0.0366(16) 0.0062(13) -0.0014(14) -0.0048(14)
C27B 0.0521(19) 0.0393(17) 0.0444(18) 0.0019(14) -0.0072(15) -0.0057(15)
C28B 0.062(2) 0.0471(19) 0.0407(18) -0.0009(15) -0.0109(16) -0.0019(17)
C29B 0.063(2) 0.0469(19) 0.0317(16) 0.0032(14) -0.0035(15) 0.0013(17)
C30B 0.0511(18) 0.0354(16) 0.0322(15) 0.0014(12) 0.0025(13) 0.0004(14)
C31B 0.083(3) 0.049(2) 0.0322(17) 0.0107(15) 0.0086(17) -0.0138(19)
C32B 0.0441(16) 0.0297(14) 0.0290(14) 0.0029(11) 0.0070(12) 0.0007(12)
C33B 0.0431(16) 0.0290(14) 0.0331(15) 0.0005(12) 0.0097(12) 0.0014(12)
C34B 0.055(2) 0.0384(17) 0.0419(18) 0.0030(14) 0.0142(15) -0.0063(15)
C35B 0.055(2) 0.0367(17) 0.055(2) 0.0016(15) 0.0173(16) -0.0100(15)
C36B 0.0397(16) 0.0302(14) 0.0404(16) -0.0015(12) 0.0075(13) -0.0013(12)
Cl1 0.063(2) 0.041(3) 0.059(3) 0.0016(17) 0.0238(19) -0.0006(19)
O1 0.059(6) 0.129(12) 0.092(8) 0.053(8) -0.001(5) -0.042(6)
O2 0.084(6) 0.113(8) 0.044(4) -0.015(4) -0.005(4) -0.005(5)
O3 0.072(7) 0.033(6) 0.039(6) -0.004(5) 0.002(5) 0.000(5)
O4 0.126(11) 0.021(4) 0.224(17) 0.014(6) 0.102(11) -0.011(5)
Cl2 0.0540(11) 0.0398(19) 0.071(2) -0.0066(12) 0.0343(13) -0.0028(11)
O5 0.081(5) 0.069(4) 0.178(10) 0.036(6) 0.081(6) -0.005(4)
O6 0.100(4) 0.096(5) 0.062(3) -0.031(3) 0.027(3) -0.012(4)
O7 0.102(8) 0.073(7) 0.102(8) -0.008(5) 0.046(6) 0.043(6)
O8 0.070(3) 0.044(2) 0.069(3) -0.003(2) 0.028(2) 0.014(2)
Cl3 0.0444(4) 0.0347(4) 0.0561(5) 0.0057(3) 0.0178(3) -0.0009(3)
O9 0.0532(14) 0.0525(14) 0.0476(14) 0.0058(11) 0.0064(11) -0.0134(11)
O10 0.0759(18) 0.0354(13) 0.109(2) 0.0220(14) 0.0451(17) 0.0046(13)
O11 0.0689(18) 0.083(2) 0.0561(17) -0.0145(15) 0.0054(14) -0.0245(16)
O12 0.0619(17) 0.0589(17) 0.106(2) 0.0207(16) 0.0430(16) 0.0191(14)
Cl4 0.0418(18) 0.0536(17) 0.0529(6) -0.0101(9) 0.0174(9) -0.0114(13)
O13 0.050(4) 0.090(9) 0.059(4) -0.010(5) 0.025(3) -0.006(4)
O14 0.081(5) 0.121(7) 0.062(2) -0.015(3) 0.004(2) -0.016(4)
O15 0.068(5) 0.107(8) 0.077(6) 0.002(5) 0.008(4) -0.056(6)
O16 0.106(8) 0.084(6) 0.163(10) 0.051(7) 0.072(7) 0.018(5)
Cl5 0.1331(16) 0.092(4) 0.0707(11) -0.033(2) 0.0431(10) -0.074(3)
O17 0.36(2) 0.157(12) 0.081(8) 0.045(8) -0.003(12) -0.143(16)
O18 0.202(4) 0.093(4) 0.101(4) -0.016(4) 0.038(3) -0.073(4)
O19 0.204(14) 0.34(2) 0.165(18) -0.023(16) -0.047(14) -0.093(15)
O20 0.31(2) 0.21(2) 0.204(18) -0.014(15) 0.138(17) 0.057(19)
P1 0.1331(16) 0.092(4) 0.0707(11) -0.033(2) 0.0431(10) -0.074(3)
F1 0.141(5) 0.100(4) 0.107(5) -0.002(3) 0.040(4) -0.053(4)
F2 0.128(5) 0.117(5) 0.066(4) 0.003(3) 0.038(3) -0.023(4)
F3 0.202(4) 0.093(4) 0.101(4) -0.016(4) 0.038(3) -0.073(4)
F4 0.150(6) 0.086(4) 0.150(7) 0.044(4) 0.051(5) -0.034(4)
F5 0.162(6) 0.073(3) 0.112(5) -0.021(3) 0.012(4) -0.023(3)
F6 0.188(7) 0.095(4) 0.052(3) -0.011(3) 0.021(3) -0.045(4)
P2 0.0418(18) 0.0536(17) 0.0529(6) -0.0101(9) 0.0174(9) -0.0114(13)
F7 0.081(5) 0.121(7) 0.062(2) -0.015(3) 0.004(2) -0.016(4)
F8 0.079(4) 0.076(3) 0.071(4) -0.031(3) 0.012(3) -0.012(3)
F9 0.074(5) 0.075(7) 0.089(7) -0.020(5) 0.045(5) -0.018(4)
F10 0.088(4) 0.064(3) 0.094(4) 0.001(3) 0.043(3) -0.006(3)
F11 0.089(6) 0.032(2) 0.048(4) 0.003(2) 0.005(3) -0.007(3)
F12 0.082(4) 0.055(3) 0.052(3) 0.009(2) 0.002(3) -0.010(3)

loop_
_atom_type_symbol
_atom_type_description
_atom_type_scat_dispersion_real
_atom_type_scat_dispersion_imag
_atom_type_scat_source
C C 0.0181 0.0091 'International Tables Vol C Tables 4.2.6.8 and 6.1.1.4'
H H 0.0000 0.0000 'International Tables Vol C Tables 4.2.6.8 and 6.1.1.4'
Cl Cl 0.3639 0.7018 'International Tables Vol C Tables 4.2.6.8 and 6.1.1.4'
F F 0.0727 0.0534 'International Tables Vol C Tables 4.2.6.8 and 6.1.1.4'
N N 0.0311 0.0180 'International Tables Vol C Tables 4.2.6.8 and 6.1.1.4'
Ni Ni -3.0029 0.5091 'International Tables Vol C Tables 4.2.6.8 and 6.1.1.4'
O O 0.0492 0.0322 'International Tables Vol C Tables 4.2.6.8 and 6.1.1.4'
P P 0.2955 0.4335 'International Tables Vol C Tables 4.2.6.8 and 6.1.1.4'

loop_
_exptl_crystal_face_index_h
_exptl_crystal_face_index_k
_exptl_crystal_face_index_l
_exptl_crystal_face_perp_dist
0 -1 -2 0.0328
0 1 2 0.0347
1 0 0 0.0350
0 -2 1 0.0078
0 2 -1 0.0355
-2 -1 0 0.0235

loop_
_geom_angle_atom_site_label_1
_geom_angle_atom_site_label_2
_geom_angle_atom_site_label_3
_geom_angle
_geom_angle_site_symmetry_1
_geom_angle_site_symmetry_3
_geom_angle_publ_flag
N1 Ni1 N2 77.69(10) . . y
N1 Ni1 N3 97.85(10) . . y
N1 Ni1 N4 91.61(10) . . y
N1 Ni1 N5 170.30(10) . . y
N1 Ni1 N6 95.55(10) . . y
N3 Ni1 N2 172.86(9) . . y
N3 Ni1 N4 78.14(9) . . y
N3 Ni1 N5 90.51(9) . . y
N3 Ni1 N6 96.58(9) . . y
N4 Ni1 N2 96.29(9) . . y
N4 Ni1 N6 171.64(9) . . y
N5 Ni1 N2 94.45(10) . . y
N5 Ni1 N4 94.93(10) . . y
N5 Ni1 N6 78.53(10) . . y
N6 Ni1 N2 89.45(9) . . y
C1 N1 Ni1 138.0(2) . . ?
C8 N1 Ni1 115.6(2) . . ?
C8 N1 C1 106.3(3) . . ?
C9 N2 Ni1 115.8(2) . . ?
C12 N2 Ni1 127.0(2) . . ?
C12 N2 C9 117.1(3) . . ?
C13 N3 Ni1 138.2(2) . . ?
C19 N3 Ni1 114.19(19) . . ?
C19 N3 C13 105.7(2) . . ?
C20 N4 Ni1 115.60(19) . . ?
C23 N4 Ni1 126.8(2) . . ?
C23 N4 C20 117.6(3) . . ?
C25 N5 Ni1 139.6(2) . . ?
C32 N5 Ni1 113.4(2) . . ?
C32 N5 C25 105.7(3) . . ?
C33 N6 Ni1 114.83(19) . . ?
C36 N6 Ni1 128.5(2) . . ?
C36 N6 C33 116.4(3) . . ?
C6 N7 C7 124.5(3) . . ?
C8 N7 C6 106.9(3) . . ?
C8 N7 C7 128.6(3) . . ?
C11 N8 C12 115.5(3) . . ?
C18 N9 C24 124.4(3) . . ?
C19 N9 C18 106.5(2) . . ?
C19 N9 C24 129.1(3) . . ?
C23 N10 C22 115.3(3) . . ?
C30 N11 C31 123.7(3) . . ?
C32 N11 C30 106.5(3) . . ?
C32 N11 C31 129.7(3) . . ?
C35 N12 C36 115.4(3) . . ?
N1 C1 C6 108.0(3) . . ?
C2 C1 N1 131.1(3) . . ?
C2 C1 C6 120.9(3) . . ?
C1 C2 H2 121.2 . . ?
C3 C2 C1 117.6(3) . . ?
C3 C2 H2 121.2 . . ?
C2 C3 H3 119.5 . . ?
C2 C3 C4 120.9(4) . . ?
C4 C3 H3 119.5 . . ?
C3 C4 H4 118.9 . . ?
C5 C4 C3 122.2(4) . . ?
C5 C4 H4 118.9 . . ?
C4 C5 H5 121.5 . . ?
C4 C5 C6 117.0(3) . . ?
C6 C5 H5 121.5 . . ?
N7 C6 C1 106.7(3) . . ?
N7 C6 C5 132.0(3) . . ?
C5 C6 C1 121.3(3) . . ?
N7 C7 H7A 109.5 . . ?
N7 C7 H7B 109.5 . . ?
N7 C7 H7C 109.5 . . ?
H7A C7 H7B 109.5 . . ?
H7A C7 H7C 109.5 . . ?
H7B C7 H7C 109.5 . . ?
N1 C8 N7 112.1(3) . . ?
N1 C8 C9 118.7(3) . . ?
N7 C8 C9 129.2(3) . . ?
N2 C9 C8 111.8(2) . . ?
N2 C9 C10 120.4(3) . . ?
C10 C9 C8 127.8(3) . . ?
C9 C10 H10 121.6 . . ?
C9 C10 C11 116.9(3) . . ?
C11 C10 H10 121.6 . . ?
N8 C11 C10 123.3(3) . . ?
N8 C11 H11 118.3 . . ?
C10 C11 H11 118.3 . . ?
N2 C12 H12 116.6 . . ?
N8 C12 N2 126.7(3) . . ?
N8 C12 H12 116.6 . . ?
N3 C13 C18 108.4(3) . . ?
C14 C13 N3 130.5(3) . . ?
C14 C13 C18 121.1(3) . . ?
C13 C14 H14 121.3 . . ?
C15 C14 C13 117.5(3) . . ?
C15 C14 H14 121.3 . . ?
C14 C15 H15 119.6 . . ?
C14 C15 C16 120.8(3) . . ?
C16 C15 H15 119.6 . . ?
C15 C16 H16 118.7 . . ?
C17 C16 C15 122.6(3) . . ?
C17 C16 H16 118.7 . . ?
C16 C17 H17 122.0 . . ?
C16 C17 C18 116.0(3) . . ?
C18 C17 H17 122.0 . . ?
N9 C18 C13 106.8(2) . . ?
N9 C18 C17 131.3(3) . . ?
C13 C18 C17 121.8(3) . . ?
N3 C19 N9 112.6(3) . . ?
N3 C19 C20 118.6(2) . . ?
N9 C19 C20 128.7(3) . . ?
N4 C20 C19 112.3(3) . . ?
N4 C20 C21 120.2(3) . . ?
C21 C20 C19 127.5(3) . . ?
C20 C21 H21 121.3 . . ?
C20 C21 C22 117.5(3) . . ?
C22 C21 H21 121.3 . . ?
N10 C22 C21 122.8(3) . . ?
N10 C22 H22 118.6 . . ?
C21 C22 H22 118.6 . . ?
N4 C23 N10 126.6(3) . . ?
N4 C23 H23 116.7 . . ?
N10 C23 H23 116.7 . . ?
N9 C24 H24A 109.5 . . ?
N9 C24 H24B 109.5 . . ?
N9 C24 H24C 109.5 . . ?
H24A C24 H24B 109.5 . . ?
H24A C24 H24C 109.5 . . ?
H24B C24 H24C 109.5 . . ?
N5 C25 C26 131.6(3) . . ?
N5 C25 C30 108.5(3) . . ?
C26 C25 C30 119.8(3) . . ?
C25 C26 H26 121.4 . . ?
C27 C26 C25 117.3(4) . . ?
C27 C26 H26 121.4 . . ?
C26 C27 H27 118.9 . . ?
C26 C27 C28 122.2(4) . . ?
C28 C27 H27 118.9 . . ?
C27 C28 H28 119.2 . . ?
C29 C28 C27 121.7(4) . . ?
C29 C28 H28 119.2 . . ?
C28 C29 H29 121.8 . . ?
C28 C29 C30 116.4(4) . . ?
C30 C29 H29 121.8 . . ?
N11 C30 C25 106.3(3) . . ?
N11 C30 C29 131.3(3) . . ?
C29 C30 C25 122.4(3) . . ?
N11 C31 H31A 109.5 . . ?
N11 C31 H31B 109.5 . . ?
N11 C31 H31C 109.5 . . ?
H31A C31 H31B 109.5 . . ?
H31A C31 H31C 109.5 . . ?
H31B C31 H31C 109.5 . . ?
N5 C32 N11 113.0(3) . . ?
N5 C32 C33 119.0(3) . . ?
N11 C32 C33 128.1(3) . . ?
N6 C33 C32 112.8(3) . . ?
N6 C33 C34 120.8(3) . . ?
C34 C33 C32 126.4(3) . . ?
C33 C34 H34 121.6 . . ?
C35 C34 C33 116.7(4) . . ?
C35 C34 H34 121.6 . . ?
N12 C35 C34 123.7(3) . . ?
N12 C35 H35 118.1 . . ?
C34 C35 H35 118.1 . . ?
N6 C36 N12 126.8(3) . . ?
N6 C36 H36 116.6 . . ?
N12 C36 H36 116.6 . . ?
N1B Ni1B N2B 77.54(9) . . y
N1B Ni1B N4B 93.79(9) . . y
N1B Ni1B N5B 170.75(9) . . y
N1B Ni1B N6B 95.65(9) . . y
N2B Ni1B N6B 87.96(9) . . y
N3B Ni1B N1B 92.66(9) . . y
N3B Ni1B N2B 169.55(9) . . y
N3B Ni1B N4B 78.68(10) . . y
N3B Ni1B N5B 94.69(9) . . y
N3B Ni1B N6B 96.72(9) . . y
N4B Ni1B N2B 98.13(9) . . y
N4B Ni1B N5B 93.15(9) . . y
N4B Ni1B N6B 169.69(9) . . y
N5B Ni1B N2B 95.43(9) . . y
N5B Ni1B N6B 77.93(9) . . y
C1B N1B Ni1B 139.02(18) . . ?
C8B N1B Ni1B 113.28(18) . . ?
C8B N1B C1B 106.1(2) . . ?
C9B N2B Ni1B 114.89(18) . . ?
C12B N2B Ni1B 127.8(2) . . ?
C12B N2B C9B 117.2(2) . . ?
C13B N3B Ni1B 139.4(2) . . ?
C19B N3B Ni1B 114.53(19) . . ?
C19B N3B C13B 106.0(2) . . ?
C20B N4B Ni1B 115.89(19) . . ?
C23B N4B Ni1B 126.72(19) . . ?
C23B N4B C20B 117.4(2) . . ?
C25B N5B Ni1B 140.1(2) . . ?
C32B N5B Ni1B 114.18(19) . . ?
C32B N5B C25B 105.7(2) . . ?
C33B N6B Ni1B 115.31(19) . . ?
C36B N6B Ni1B 127.5(2) . . ?
C36B N6B C33B 117.2(3) . . ?
C6B N7B C7B 123.5(2) . . ?
C8B N7B C6B 106.5(2) . . ?
C8B N7B C7B 129.8(2) . . ?
C11B N8B C12B 115.5(3) . . ?
C18B N9B C24B 123.8(3) . . ?
C19B N9B C18B 106.6(3) . . ?
C19B N9B C24B 129.4(3) . . ?
C23B N10B C22B 115.5(3) . . ?
C30B N11B C31B 124.6(3) . . ?
C32B N11B C30B 106.4(2) . . ?
C32B N11B C31B 129.0(3) . . ?
C35B N12B C36B 115.5(3) . . ?
N1B C1B C2B 131.9(2) . . ?
N1B C1B C6B 108.4(2) . . ?
C2B C1B C6B 119.7(2) . . ?
C1B C2B H2B 121.2 . . ?
C3B C2B C1B 117.6(3) . . ?
C3B C2B H2B 121.2 . . ?
C2B C3B H3B 119.1 . . ?
C2B C3B C4B 121.8(3) . . ?
C4B C3B H3B 119.1 . . ?
C3B C4B H4B 119.2 . . ?
C5B C4B C3B 121.7(3) . . ?
C5B C4B H4B 119.2 . . ?
C4B C5B H5B 121.7 . . ?
C4B C5B C6B 116.7(3) . . ?
C6B C5B H5B 121.7 . . ?
N7B C6B C1B 106.1(2) . . ?
N7B C6B C5B 131.3(3) . . ?
C5B C6B C1B 122.6(3) . . ?
N7B C7B H7BA 109.5 . . ?
N7B C7B H7BB 109.5 . . ?
N7B C7B H7BC 109.5 . . ?
H7BA C7B H7BB 109.5 . . ?
H7BA C7B H7BC 109.5 . . ?
H7BB C7B H7BC 109.5 . . ?
N1B C8B N7B 112.7(2) . . ?
N1B C8B C9B 118.3(2) . . ?
N7B C8B C9B 128.8(2) . . ?
N2B C9B C8B 112.3(2) . . ?
N2B C9B C10B 120.8(3) . . ?
C10B C9B C8B 126.8(3) . . ?
C9B C10B H10B 121.6 . . ?
C9B C10B C11B 116.9(3) . . ?
C11B C10B H10B 121.6 . . ?
N8B C11B C10B 123.4(3) . . ?
N8B C11B H11B 118.3 . . ?
C10B C11B H11B 118.3 . . ?
N2B C12B H12B 116.9 . . ?
N8B C12B N2B 126.2(3) . . ?
N8B C12B H12B 116.9 . . ?
N3B C13B C14B 131.1(3) . . ?
N3B C13B C18B 108.0(3) . . ?
C14B C13B C18B 120.9(3) . . ?
C13B C14B H14B 121.7 . . ?
C15B C14B C13B 116.7(3) . . ?
C15B C14B H14B 121.7 . . ?
C14B C15B H15B 118.9 . . ?
C14B C15B C16B 122.2(4) . . ?
C16B C15B H15B 118.9 . . ?
C15B C16B H16B 118.9 . . ?
C17B C16B C15B 122.1(3) . . ?
C17B C16B H16B 118.9 . . ?
C16B C17B H17B 121.7 . . ?
C16B C17B C18B 116.7(3) . . ?
C18B C17B H17B 121.7 . . ?
N9B C18B C13B 106.8(3) . . ?
N9B C18B C17B 131.7(3) . . ?
C13B C18B C17B 121.5(3) . . ?
N3B C19B N9B 112.4(3) . . ?
N3B C19B C20B 118.2(2) . . ?
N9B C19B C20B 129.2(3) . . ?
N4B C20B C19B 112.1(2) . . ?
N4B C20B C21B 120.0(3) . . ?
C21B C20B C19B 127.9(3) . . ?
C20B C21B H21B 121.3 . . ?
C22B C21B C20B 117.5(3) . . ?
C22B C21B H21B 121.3 . . ?
N10B C22B C21B 123.1(3) . . ?
N10B C22B H22B 118.5 . . ?
C21B C22B H22B 118.5 . . ?
N4B C23B H23B 116.7 . . ?
N10B C23B N4B 126.5(3) . . ?
N10B C23B H23B 116.7 . . ?
N9B C24B H24D 109.5 . . ?
N9B C24B H24E 109.5 . . ?
N9B C24B H24F 109.5 . . ?
H24D C24B H24E 109.5 . . ?
H24D C24B H24F 109.5 . . ?
H24E C24B H24F 109.5 . . ?
N5B C25B C26B 131.7(3) . . ?
N5B C25B C30B 108.7(3) . . ?
C26B C25B C30B 119.6(3) . . ?
C25B C26B H26B 120.9 . . ?
C27B C26B C25B 118.2(3) . . ?
C27B C26B H26B 120.9 . . ?
C26B C27B H27B 119.4 . . ?
C26B C27B C28B 121.2(3) . . ?
C28B C27B H27B 119.4 . . ?
C27B C28B H28B 119.1 . . ?
C29B C28B C27B 121.8(3) . . ?
C29B C28B H28B 119.1 . . ?
C28B C29B H29B 121.7 . . ?
C28B C29B C30B 116.6(3) . . ?
C30B C29B H29B 121.7 . . ?
N11B C30B C25B 106.5(3) . . ?
N11B C30B C29B 130.9(3) . . ?
C25B C30B C29B 122.6(3) . . ?
N11B C31B H31D 109.5 . . ?
N11B C31B H31E 109.5 . . ?
N11B C31B H31F 109.5 . . ?
H31D C31B H31E 109.5 . . ?
H31D C31B H31F 109.5 . . ?
H31E C31B H31F 109.5 . . ?
N5B C32B N11B 112.7(3) . . ?
N5B C32B C33B 119.2(3) . . ?
N11B C32B C33B 128.1(3) . . ?
N6B C33B C32B 113.1(2) . . ?
N6B C33B C34B 120.4(3) . . ?
C34B C33B C32B 126.5(3) . . ?
C33B C34B H34B 121.6 . . ?
C35B C34B C33B 116.8(3) . . ?
C35B C34B H34B 121.6 . . ?
N12B C35B C34B 123.6(3) . . ?
N12B C35B H35B 118.2 . . ?
C34B C35B H35B 118.2 . . ?
N6B C36B H36B 116.9 . . ?
N12B C36B N6B 126.3(3) . . ?
N12B C36B H36B 116.9 . . ?
O1 Cl1 O2 107.0(8) . . ?
O1 Cl1 O3 109.5(11) . . ?
O1 Cl1 O4 112.0(10) . . ?
O2 Cl1 O3 109.9(8) . . ?
O2 Cl1 O4 111.6(9) . . ?
O4 Cl1 O3 106.8(8) . . ?
O5 Cl2 O6 107.4(6) . . ?
O7 Cl2 O5 115.1(7) . . ?
O7 Cl2 O6 107.7(7) . . ?
O7 Cl2 O8 110.0(6) . . ?
O8 Cl2 O5 108.2(5) . . ?
O8 Cl2 O6 108.4(5) . . ?
O10 Cl3 O9 109.13(17) . . ?
O11 Cl3 O9 108.73(16) . . ?
O11 Cl3 O10 110.9(2) . . ?
O11 Cl3 O12 111.2(2) . . ?
O12 Cl3 O9 107.99(18) . . ?
O12 Cl3 O10 108.86(17) . . ?
O13 Cl4 O14 112.4(9) . . ?
O15 Cl4 O13 110.3(9) . . ?
O15 Cl4 O14 105.2(9) . . ?
O16 Cl4 O13 110.5(8) . . ?
O16 Cl4 O14 109.9(9) . . ?
O16 Cl4 O15 108.3(9) . . ?
O17 Cl5 O18 116.6(14) . . ?
O17 Cl5 O19 109.5(13) . . ?
O17 Cl5 O20 109.9(14) . . ?
O18 Cl5 O19 101.6(14) . . ?
O20 Cl5 O18 112.1(15) . . ?
O20 Cl5 O19 106.3(14) . . ?
F1 P1 F3 95.6(8) . . ?
F1 P1 F6 174.8(7) . . ?
F2 P1 F1 94.6(6) . . ?
F2 P1 F3 86.1(8) . . ?
F2 P1 F5 97.9(5) . . ?
F2 P1 F6 89.3(6) . . ?
F3 P1 F6 88.1(8) . . ?
F4 P1 F1 88.7(6) . . ?
F4 P1 F2 169.1(7) . . ?
F4 P1 F3 83.3(8) . . ?
F4 P1 F5 92.6(5) . . ?
F4 P1 F6 88.1(6) . . ?
F5 P1 F1 88.4(5) . . ?
F5 P1 F3 174.2(9) . . ?
F5 P1 F6 87.7(5) . . ?
F8 P2 F7 87.5(6) . . ?
F8 P2 F9 92.8(8) . . ?
F8 P2 F10 88.1(5) . . ?
F8 P2 F11 174.9(8) . . ?
F8 P2 F12 86.8(5) . . ?
F9 P2 F7 93.5(8) . . ?
F9 P2 F10 178.6(8) . . ?
F9 P2 F12 91.4(7) . . ?
F10 P2 F7 85.5(6) . . ?
F11 P2 F7 91.1(7) . . ?
F11 P2 F9 92.3(8) . . ?
F11 P2 F10 86.9(6) . . ?
F11 P2 F12 94.1(6) . . ?
F12 P2 F7 172.7(8) . . ?
F12 P2 F10 89.7(6) . . ?

loop_
_geom_bond_atom_site_label_1
_geom_bond_atom_site_label_2
_geom_bond_distance
_geom_bond_site_symmetry_2
_geom_bond_publ_flag
Ni1 N1 2.047(2) . y
Ni1 N2 2.119(2) . y
Ni1 N3 2.064(2) . y
Ni1 N4 2.110(2) . y
Ni1 N5 2.090(2) . y
Ni1 N6 2.116(2) . y
N1 C1 1.389(4) . ?
N1 C8 1.329(4) . ?
N2 C9 1.361(4) . ?
N2 C12 1.329(4) . ?
N3 C13 1.394(4) . ?
N3 C19 1.328(4) . ?
N4 C20 1.354(4) . ?
N4 C23 1.329(4) . ?
N5 C25 1.379(4) . ?
N5 C32 1.334(4) . ?
N6 C33 1.367(4) . ?
N6 C36 1.320(4) . ?
N7 C6 1.378(5) . ?
N7 C7 1.477(4) . ?
N7 C8 1.357(4) . ?
N8 C11 1.327(5) . ?
N8 C12 1.328(4) . ?
N9 C18 1.381(4) . ?
N9 C19 1.356(4) . ?
N9 C24 1.465(4) . ?
N10 C22 1.343(4) . ?
N10 C23 1.331(4) . ?
N11 C30 1.386(4) . ?
N11 C31 1.466(4) . ?
N11 C32 1.344(4) . ?
N12 C35 1.322(5) . ?
N12 C36 1.346(4) . ?
C1 C2 1.384(5) . ?
C1 C6 1.402(4) . ?
C2 H2 0.9500 . ?
C2 C3 1.380(5) . ?
C3 H3 0.9500 . ?
C3 C4 1.399(5) . ?
C4 H4 0.9500 . ?
C4 C5 1.364(6) . ?
C5 H5 0.9500 . ?
C5 C6 1.393(5) . ?
C7 H7A 0.9800 . ?
C7 H7B 0.9800 . ?
C7 H7C 0.9800 . ?
C8 C9 1.468(4) . ?
C9 C10 1.379(4) . ?
C10 H10 0.9500 . ?
C10 C11 1.392(5) . ?
C11 H11 0.9500 . ?
C12 H12 0.9500 . ?
C13 C14 1.389(4) . ?
C13 C18 1.395(4) . ?
C14 H14 0.9500 . ?
C14 C15 1.383(4) . ?
C15 H15 0.9500 . ?
C15 C16 1.403(5) . ?
C16 H16 0.9500 . ?
C16 C17 1.374(5) . ?
C17 H17 0.9500 . ?
C17 C18 1.404(4) . ?
C19 C20 1.474(4) . ?
C20 C21 1.380(4) . ?
C21 H21 0.9500 . ?
C21 C22 1.387(5) . ?
C22 H22 0.9500 . ?
C23 H23 0.9500 . ?
C24 H24A 0.9800 . ?
C24 H24B 0.9800 . ?
C24 H24C 0.9800 . ?
C25 C26 1.401(5) . ?
C25 C30 1.405(5) . ?
C26 H26 0.9500 . ?
C26 C27 1.368(5) . ?
C27 H27 0.9500 . ?
C27 C28 1.395(6) . ?
C28 H28 0.9500 . ?
C28 C29 1.377(6) . ?
C29 H29 0.9500 . ?
C29 C30 1.389(5) . ?
C31 H31A 0.9800 . ?
C31 H31B 0.9800 . ?
C31 H31C 0.9800 . ?
C32 C33 1.468(4) . ?
C33 C34 1.384(4) . ?
C34 H34 0.9500 . ?
C34 C35 1.378(6) . ?
C35 H35 0.9500 . ?
C36 H36 0.9500 . ?
Ni1B N1B 2.072(2) . y
Ni1B N2B 2.113(2) . y
Ni1B N3B 2.046(2) . y
Ni1B N4B 2.085(2) . y
Ni1B N5B 2.093(2) . y
Ni1B N6B 2.124(2) . y
N1B C1B 1.385(3) . ?
N1B C8B 1.328(3) . ?
N2B C9B 1.353(4) . ?
N2B C12B 1.337(4) . ?
N3B C13B 1.387(4) . ?
N3B C19B 1.332(4) . ?
N4B C20B 1.356(4) . ?
N4B C23B 1.330(4) . ?
N5B C25B 1.388(4) . ?
N5B C32B 1.329(4) . ?
N6B C33B 1.359(4) . ?
N6B C36B 1.337(4) . ?
N7B C6B 1.391(4) . ?
N7B C7B 1.468(4) . ?
N7B C8B 1.355(4) . ?
N8B C11B 1.329(4) . ?
N8B C12B 1.334(4) . ?
N9B C18B 1.378(4) . ?
N9B C19B 1.351(4) . ?
N9B C24B 1.472(4) . ?
N10B C22B 1.334(4) . ?
N10B C23B 1.328(4) . ?
N11B C30B 1.384(4) . ?
N11B C31B 1.474(4) . ?
N11B C32B 1.359(4) . ?
N12B C35B 1.330(4) . ?
N12B C36B 1.332(4) . ?
C1B C2B 1.401(4) . ?
C1B C6B 1.410(4) . ?
C2B H2B 0.9500 . ?
C2B C3B 1.377(4) . ?
C3B H3B 0.9500 . ?
C3B C4B 1.412(4) . ?
C4B H4B 0.9500 . ?
C4B C5B 1.370(4) . ?
C5B H5B 0.9500 . ?
C5B C6B 1.396(4) . ?
C7B H7BA 0.9800 . ?
C7B H7BB 0.9800 . ?
C7B H7BC 0.9800 . ?
C8B C9B 1.474(4) . ?
C9B C10B 1.376(4) . ?
C10B H10B 0.9500 . ?
C10B C11B 1.390(4) . ?
C11B H11B 0.9500 . ?
C12B H12B 0.9500 . ?
C13B C14B 1.398(5) . ?
C13B C18B 1.403(4) . ?
C14B H14B 0.9500 . ?
C14B C15B 1.385(4) . ?
C15B H15B 0.9500 . ?
C15B C16B 1.387(5) . ?
C16B H16B 0.9500 . ?
C16B C17B 1.369(6) . ?
C17B H17B 0.9500 . ?
C17B C18B 1.406(4) . ?
C19B C20B 1.474(4) . ?
C20B C21B 1.383(4) . ?
C21B H21B 0.9500 . ?
C21B C22B 1.379(5) . ?
C22B H22B 0.9500 . ?
C23B H23B 0.9500 . ?
C24B H24D 0.9800 . ?
C24B H24E 0.9800 . ?
C24B H24F 0.9800 . ?
C25B C26B 1.397(4) . ?
C25B C30B 1.399(4) . ?
C26B H26B 0.9500 . ?
C26B C27B 1.382(4) . ?
C27B H27B 0.9500 . ?
C27B C28B 1.404(5) . ?
C28B H28B 0.9500 . ?
C28B C29B 1.374(5) . ?
C29B H29B 0.9500 . ?
C29B C30B 1.402(4) . ?
C31B H31D 0.9800 . ?
C31B H31E 0.9800 . ?
C31B H31F 0.9800 . ?
C32B C33B 1.470(4) . ?
C33B C34B 1.385(4) . ?
C34B H34B 0.9500 . ?
C34B C35B 1.385(5) . ?
C35B H35B 0.9500 . ?
C36B H36B 0.9500 . ?
Cl1 O1 1.412(11) . ?
Cl1 O2 1.432(9) . ?
Cl1 O3 1.456(12) . ?
Cl1 O4 1.446(8) . ?
Cl2 O5 1.430(7) . ?
Cl2 O6 1.433(6) . ?
Cl2 O7 1.419(8) . ?
Cl2 O8 1.425(6) . ?
Cl3 O9 1.437(2) . ?
Cl3 O10 1.433(3) . ?
Cl3 O11 1.426(3) . ?
Cl3 O12 1.429(3) . ?
Cl4 O13 1.392(9) . ?
Cl4 O14 1.420(10) . ?
Cl4 O15 1.389(10) . ?
Cl4 O16 1.345(9) . ?
Cl5 O17 1.373(12) . ?
Cl5 O18 1.429(15) . ?
Cl5 O19 1.471(15) . ?
Cl5 O20 1.400(15) . ?
P1 F1 1.562(10) . ?
P1 F2 1.528(9) . ?
P1 F3 1.603(9) . ?
P1 F4 1.526(9) . ?
P1 F5 1.543(8) . ?
P1 F6 1.611(9) . ?
P2 F7 1.627(10) . ?
P2 F8 1.575(10) . ?
P2 F9 1.582(10) . ?
P2 F10 1.600(10) . ?
P2 F11 1.575(10) . ?
P2 F12 1.592(10) . ?

loop_
_geom_torsion_atom_site_label_1
_geom_torsion_atom_site_label_2
_geom_torsion_atom_site_label_3
_geom_torsion_atom_site_label_4
_geom_torsion
_geom_torsion_site_symmetry_1
_geom_torsion_site_symmetry_2
_geom_torsion_site_symmetry_3
_geom_torsion_site_symmetry_4
_geom_torsion_publ_flag
Ni1 N1 C1 C2 -5.9(6) . . . . ?
Ni1 N1 C1 C6 176.7(3) . . . . ?
Ni1 N1 C8 N7 -177.0(2) . . . . ?
Ni1 N1 C8 C9 6.4(4) . . . . ?
Ni1 N2 C9 C8 -2.3(3) . . . . ?
Ni1 N2 C9 C10 -179.5(2) . . . . ?
Ni1 N2 C12 N8 178.1(2) . . . . ?
Ni1 N3 C13 C14 17.8(5) . . . . ?
Ni1 N3 C13 C18 -161.2(2) . . . . ?
Ni1 N3 C19 N9 165.80(19) . . . . ?
Ni1 N3 C19 C20 -12.6(3) . . . . ?
Ni1 N4 C20 C19 0.0(3) . . . . ?
Ni1 N4 C20 C21 -179.3(2) . . . . ?
Ni1 N4 C23 N10 177.7(3) . . . . ?
Ni1 N5 C25 C26 -18.4(5) . . . . ?
Ni1 N5 C25 C30 162.9(2) . . . . ?
Ni1 N5 C32 N11 -167.35(19) . . . . ?
Ni1 N5 C32 C33 12.3(3) . . . . ?
Ni1 N6 C33 C32 9.2(3) . . . . ?
Ni1 N6 C33 C34 -168.8(2) . . . . ?
Ni1 N6 C36 N12 170.5(3) . . . . ?
N1 C1 C2 C3 -178.1(4) . . . . ?
N1 C1 C6 N7 0.0(4) . . . . ?
N1 C1 C6 C5 179.4(4) . . . . ?
N1 C8 C9 N2 -2.6(4) . . . . ?
N1 C8 C9 C10 174.4(3) . . . . ?
N2 C9 C10 C11 0.5(4) . . . . ?
N3 C13 C14 C15 -176.0(3) . . . . ?
N3 C13 C18 N9 -0.5(3) . . . . ?
N3 C13 C18 C17 176.6(3) . . . . ?
N3 C19 C20 N4 8.4(4) . . . . ?
N3 C19 C20 C21 -172.4(3) . . . . ?
N4 C20 C21 C22 0.7(5) . . . . ?
N5 C25 C26 C27 -179.4(3) . . . . ?
N5 C25 C30 N11 1.4(3) . . . . ?
N5 C25 C30 C29 -177.4(3) . . . . ?
N5 C32 C33 N6 -14.5(4) . . . . ?
N5 C32 C33 C34 163.3(3) . . . . ?
N6 C33 C34 C35 -4.3(5) . . . . ?
N7 C8 C9 N2 -178.5(3) . . . . ?
N7 C8 C9 C10 -1.5(5) . . . . ?
N9 C19 C20 N4 -169.8(3) . . . . ?
N9 C19 C20 C21 9.5(5) . . . . ?
N11 C32 C33 N6 165.1(3) . . . . ?
N11 C32 C33 C34 -17.1(5) . . . . ?
C1 N1 C8 N7 0.9(4) . . . . ?
C1 N1 C8 C9 -175.7(3) . . . . ?
C1 C2 C3 C4 0.1(7) . . . . ?
C2 C1 C6 N7 -177.7(3) . . . . ?
C2 C1 C6 C5 1.7(6) . . . . ?
C2 C3 C4 C5 0.2(8) . . . . ?
C3 C4 C5 C6 0.4(7) . . . . ?
C4 C5 C6 N7 177.8(4) . . . . ?
C4 C5 C6 C1 -1.3(6) . . . . ?
C6 N7 C8 N1 -0.9(4) . . . . ?
C6 N7 C8 C9 175.2(3) . . . . ?
C6 C1 C2 C3 -1.0(6) . . . . ?
C7 N7 C6 C1 -176.4(3) . . . . ?
C7 N7 C6 C5 4.4(7) . . . . ?
C7 N7 C8 N1 175.8(3) . . . . ?
C7 N7 C8 C9 -8.1(6) . . . . ?
C8 N1 C1 C2 176.8(4) . . . . ?
C8 N1 C1 C6 -0.6(4) . . . . ?
C8 N7 C6 C1 0.5(4) . . . . ?
C8 N7 C6 C5 -178.8(4) . . . . ?
C8 C9 C10 C11 -176.3(3) . . . . ?
C9 N2 C12 N8 -3.3(4) . . . . ?
C9 C10 C11 N8 -1.6(5) . . . . ?
C11 N8 C12 N2 2.3(4) . . . . ?
C12 N2 C9 C8 179.0(2) . . . . ?
C12 N2 C9 C10 1.8(4) . . . . ?
C12 N8 C11 C10 0.3(4) . . . . ?
C13 N3 C19 N9 -1.4(3) . . . . ?
C13 N3 C19 C20 -179.8(2) . . . . ?
C13 C14 C15 C16 -1.2(4) . . . . ?
C14 C13 C18 N9 -179.6(3) . . . . ?
C14 C13 C18 C17 -2.4(4) . . . . ?
C14 C15 C16 C17 -0.9(5) . . . . ?
C15 C16 C17 C18 1.3(5) . . . . ?
C16 C17 C18 N9 176.7(3) . . . . ?
C16 C17 C18 C13 0.3(4) . . . . ?
C18 N9 C19 N3 1.0(3) . . . . ?
C18 N9 C19 C20 179.3(3) . . . . ?
C18 C13 C14 C15 2.8(4) . . . . ?
C19 N3 C13 C14 -179.9(3) . . . . ?
C19 N3 C13 C18 1.1(3) . . . . ?
C19 N9 C18 C13 -0.3(3) . . . . ?
C19 N9 C18 C17 -177.1(3) . . . . ?
C19 C20 C21 C22 -178.5(3) . . . . ?
C20 N4 C23 N10 -2.4(5) . . . . ?
C20 C21 C22 N10 -1.0(6) . . . . ?
C22 N10 C23 N4 2.1(5) . . . . ?
C23 N4 C20 C19 -179.9(3) . . . . ?
C23 N4 C20 C21 0.8(4) . . . . ?
C23 N10 C22 C21 -0.3(5) . . . . ?
C24 N9 C18 C13 -179.1(3) . . . . ?
C24 N9 C18 C17 4.1(5) . . . . ?
C24 N9 C19 N3 179.8(3) . . . . ?
C24 N9 C19 C20 -1.9(5) . . . . ?
C25 N5 C32 N11 2.1(3) . . . . ?
C25 N5 C32 C33 -178.2(2) . . . . ?
C25 C26 C27 C28 -2.8(6) . . . . ?
C26 C25 C30 N11 -177.5(3) . . . . ?
C26 C25 C30 C29 3.8(5) . . . . ?
C26 C27 C28 C29 3.7(6) . . . . ?
C27 C28 C29 C30 -0.7(6) . . . . ?
C28 C29 C30 N11 178.7(3) . . . . ?
C28 C29 C30 C25 -2.9(5) . . . . ?
C30 N11 C32 N5 -1.3(3) . . . . ?
C30 N11 C32 C33 179.1(3) . . . . ?
C30 C25 C26 C27 -0.8(5) . . . . ?
C31 N11 C30 C25 -176.2(3) . . . . ?
C31 N11 C30 C29 2.4(6) . . . . ?
C31 N11 C32 N5 174.5(3) . . . . ?
C31 N11 C32 C33 -5.1(5) . . . . ?
C32 N5 C25 C26 176.6(3) . . . . ?
C32 N5 C25 C30 -2.1(3) . . . . ?
C32 N11 C30 C25 -0.1(3) . . . . ?
C32 N11 C30 C29 178.5(4) . . . . ?
C32 C33 C34 C35 178.1(3) . . . . ?
C33 N6 C36 N12 -2.8(5) . . . . ?
C33 C34 C35 N12 0.2(6) . . . . ?
C35 N12 C36 N6 -1.1(6) . . . . ?
C36 N6 C33 C32 -176.6(3) . . . . ?
C36 N6 C33 C34 5.5(4) . . . . ?
C36 N12 C35 C34 2.4(6) . . . . ?
Ni1B N1B C1B C2B -19.9(5) . . . . ?
Ni1B N1B C1B C6B 162.3(2) . . . . ?
Ni1B N1B C8B N7B -166.37(18) . . . . ?
Ni1B N1B C8B C9B 17.8(3) . . . . ?
Ni1B N2B C9B C8B -9.8(3) . . . . ?
Ni1B N2B C9B C10B 174.0(2) . . . . ?
Ni1B N2B C12B N8B -175.7(2) . . . . ?
Ni1B N3B C13B C14B 6.3(5) . . . . ?
Ni1B N3B C13B C18B -176.4(2) . . . . ?
Ni1B N3B C19B N9B 176.18(18) . . . . ?
Ni1B N3B C19B C20B -8.6(3) . . . . ?
Ni1B N4B C20B C19B -0.6(3) . . . . ?
Ni1B N4B C20B C21B 177.5(2) . . . . ?
Ni1B N4B C23B N10B -178.6(2) . . . . ?
Ni1B N5B C25B C26B 2.5(6) . . . . ?
Ni1B N5B C25B C30B -176.6(2) . . . . ?
Ni1B N5B C32B N11B 177.7(2) . . . . ?
Ni1B N5B C32B C33B -3.3(3) . . . . ?
Ni1B N6B C33B C32B 4.9(3) . . . . ?
Ni1B N6B C33B C34B -176.2(2) . . . . ?
Ni1B N6B C36B N12B 179.7(2) . . . . ?
N1B C1B C2B C3B -178.2(3) . . . . ?
N1B C1B C6B N7B 0.4(3) . . . . ?
N1B C1B C6B C5B 179.1(3) . . . . ?
N1B C8B C9B N2B -5.3(4) . . . . ?
N1B C8B C9B C10B 170.7(3) . . . . ?
N2B C9B C10B C11B 2.4(4) . . . . ?
N3B C13B C14B C15B 177.8(3) . . . . ?
N3B C13B C18B N9B -0.5(3) . . . . ?
N3B C13B C18B C17B -179.4(3) . . . . ?
N3B C19B C20B N4B 6.1(4) . . . . ?
N3B C19B C20B C21B -171.8(3) . . . . ?
N4B C20B C21B C22B 2.0(4) . . . . ?
N5B C25B C26B C27B -178.8(3) . . . . ?
N5B C25B C30B N11B 0.1(4) . . . . ?
N5B C25B C30B C29B 178.7(3) . . . . ?
N5B C32B C33B N6B -1.1(4) . . . . ?
N5B C32B C33B C34B -179.9(3) . . . . ?
N6B C33B C34B C35B -4.4(5) . . . . ?
N7B C8B C9B N2B 179.7(3) . . . . ?
N7B C8B C9B C10B -4.4(5) . . . . ?
N9B C19B C20B N4B -179.6(3) . . . . ?
N9B C19B C20B C21B 2.5(5) . . . . ?
N11B C32B C33B N6B 177.8(3) . . . . ?
N11B C32B C33B C34B -1.0(5) . . . . ?
C1B N1B C8B N7B 2.2(3) . . . . ?
C1B N1B C8B C9B -173.6(2) . . . . ?
C1B C2B C3B C4B 0.1(4) . . . . ?
C2B C1B C6B N7B -177.7(2) . . . . ?
C2B C1B C6B C5B 0.9(4) . . . . ?
C2B C3B C4B C5B 0.2(5) . . . . ?
C3B C4B C5B C6B 0.0(4) . . . . ?
C4B C5B C6B N7B 177.6(3) . . . . ?
C4B C5B C6B C1B -0.6(4) . . . . ?
C6B N7B C8B N1B -1.9(3) . . . . ?
C6B N7B C8B C9B 173.3(3) . . . . ?
C6B C1B C2B C3B -0.6(4) . . . . ?
C7B N7B C6B C1B -174.6(3) . . . . ?
C7B N7B C6B C5B 6.9(5) . . . . ?
C7B N7B C8B N1B 173.2(3) . . . . ?
C7B N7B C8B C9B -11.6(5) . . . . ?
C8B N1B C1B C2B 176.3(3) . . . . ?
C8B N1B C1B C6B -1.5(3) . . . . ?
C8B N7B C6B C1B 0.8(3) . . . . ?
C8B N7B C6B C5B -177.6(3) . . . . ?
C8B C9B C10B C11B -173.2(3) . . . . ?
C9B N2B C12B N8B -0.1(4) . . . . ?
C9B C10B C11B N8B -0.5(5) . . . . ?
C11B N8B C12B N2B 1.9(4) . . . . ?
C12B N2B C9B C8B 174.1(2) . . . . ?
C12B N2B C9B C10B -2.2(4) . . . . ?
C12B N8B C11B C10B -1.5(4) . . . . ?
C13B N3B C19B N9B -2.5(3) . . . . ?
C13B N3B C19B C20B 172.7(2) . . . . ?
C13B C14B C15B C16B 0.3(5) . . . . ?
C14B C13B C18B N9B 177.1(3) . . . . ?
C14B C13B C18B C17B -1.8(5) . . . . ?
C14B C15B C16B C17B -0.6(5) . . . . ?
C15B C16B C17B C18B -0.4(5) . . . . ?
C16B C17B C18B N9B -177.1(3) . . . . ?
C16B C17B C18B C13B 1.5(5) . . . . ?
C18B N9B C19B N3B 2.2(3) . . . . ?
C18B N9B C19B C20B -172.3(3) . . . . ?
C18B C13B C14B C15B 0.9(4) . . . . ?
C19B N3B C13B C14B -175.5(3) . . . . ?
C19B N3B C13B C18B 1.8(3) . . . . ?
C19B N9B C18B C13B -1.0(3) . . . . ?
C19B N9B C18B C17B 177.8(3) . . . . ?
C19B C20B C21B C22B 179.7(3) . . . . ?
C20B N4B C23B N10B 1.3(4) . . . . ?
C20B C21B C22B N10B -0.2(5) . . . . ?
C22B N10B C23B N4B 0.4(5) . . . . ?
C23B N4B C20B C19B 179.4(2) . . . . ?
C23B N4B C20B C21B -2.5(4) . . . . ?
C23B N10B C22B C21B -0.9(5) . . . . ?
C24B N9B C18B C13B 176.3(3) . . . . ?
C24B N9B C18B C17B -4.9(5) . . . . ?
C24B N9B C19B N3B -174.9(3) . . . . ?
C24B N9B C19B C20B 10.5(5) . . . . ?
C25B N5B C32B N11B 0.1(3) . . . . ?
C25B N5B C32B C33B 179.2(3) . . . . ?
C25B C26B C27B C28B 0.0(5) . . . . ?
C26B C25B C30B N11B -179.1(3) . . . . ?
C26B C25B C30B C29B -0.5(5) . . . . ?
C26B C27B C28B C29B -0.1(6) . . . . ?
C27B C28B C29B C30B -0.1(6) . . . . ?
C28B C29B C30B N11B 178.7(3) . . . . ?
C28B C29B C30B C25B 0.4(5) . . . . ?
C30B N11B C32B N5B -0.1(4) . . . . ?
C30B N11B C32B C33B -179.0(3) . . . . ?
C30B C25B C26B C27B 0.3(5) . . . . ?
C31B N11B C30B C25B -178.7(3) . . . . ?
C31B N11B C30B C29B 2.9(6) . . . . ?
C31B N11B C32B N5B 178.5(3) . . . . ?
C31B N11B C32B C33B -0.4(5) . . . . ?
C32B N5B C25B C26B 179.0(3) . . . . ?
C32B N5B C25B C30B -0.2(3) . . . . ?
C32B N11B C30B C25B 0.0(3) . . . . ?
C32B N11B C30B C29B -178.5(4) . . . . ?
C32B C33B C34B C35B 174.3(3) . . . . ?
C33B N6B C36B N12B -0.2(4) . . . . ?
C33B C34B C35B N12B 1.7(5) . . . . ?
C35B N12B C36B N6B -2.4(5) . . . . ?
C36B N6B C33B C32B -175.1(3) . . . . ?
C36B N6B C33B C34B 3.7(4) . . . . ?
C36B N12B C35B C34B 1.6(5) . . . . ?

loop_
_exptl_oxdiff_crystal_face_indexfrac_h
_exptl_oxdiff_crystal_face_indexfrac_k
_exptl_oxdiff_crystal_face_indexfrac_l
_exptl_oxdiff_crystal_face_x
_exptl_oxdiff_crystal_face_y
_exptl_oxdiff_crystal_face_z
0.0000 -1.0000 -2.0000 -0.0957 0.1482 0.0288
-0.0000 1.0000 2.0000 0.0957 -0.1482 -0.0288
1.0000 -0.0000 0.0000 -0.0358 -0.0230 -0.0703
-0.0000 -2.0000 1.0000 -0.1049 -0.1038 0.0734
0.0000 2.0000 -1.0000 0.1049 0.1038 -0.0734
-2.0000 -1.0000 0.0000 0.0105 0.0342 0.1756

loop_
_smtbx_masks_void_nr
_smtbx_masks_void_average_x
_smtbx_masks_void_average_y
_smtbx_masks_void_average_z
_smtbx_masks_void_volume
_smtbx_masks_void_count_electrons
_smtbx_masks_void_content
1 0.016 0.352 0.913 88.6 24.0 '1 C2H3N'
2 -0.016 0.648 0.087 88.6 24.0 '1 C2H3N'
3 0.484 0.852 0.587 88.6 24.0 '1 C2H3N'
4 0.516 0.148 0.413 88.6 24.0 '1 C2H3N'
